data_7010947
loop_
_publ_author_name
'Hermans, Sophie'
'Khimyak, Tetyana'
'Johnson, Brian F. G.'

_publ_section_title
;
 High yield synthesis of Ru\^a&#x20AC;&#x201C;Pt mixed-metal cluster
 compounds
;
_journal_issue 22
_journal_name_full 'Journal of the Chemical Society, Dalton Transactions'
_journal_page_first 3295
_journal_paper_doi 10.1039/b105844b
_journal_year 2001
_chemical_formula_sum 'C52 H30 O15 P2 Pt2 Ru5'
_chemical_formula_weight 1852.23
_chemical_name_systematic
; 
? 
;
_space_group_IT_number 14
_symmetry_cell_setting monoclinic
_symmetry_space_group_name_Hall '-P 2yn'
_symmetry_space_group_name_H-M 'P 1 21/n 1'
_atom_sites_solution_hydrogens geom
_atom_sites_solution_primary direct
_atom_sites_solution_secondary difmap
_audit_creation_method SHELXL-97
_cell_angle_alpha 90.00
_cell_angle_beta 109.2780(10)
_cell_angle_gamma 90.00
_cell_formula_units_Z 4
_cell_length_a 10.0384(4)
_cell_length_b 53.540(2)
_cell_length_c 10.4442(4)
_cell_measurement_reflns_used 22813
_cell_measurement_temperature 180(2)
_cell_measurement_theta_max 25.03
_cell_measurement_theta_min 1.00
_cell_volume 5298.5(4)
_computing_cell_refinement 'HKL Scalepack (Otwinowski & Minor 1997)'
_computing_data_collection
; 
"Collect" data collection software, Nonius B.V., 1998. 
;
_computing_data_reduction
; 
"Collect" data collection software, Nonius B.V., 1998. 
;
_computing_structure_refinement 'SHELXL-97 (Sheldrick, 1997)'
_computing_structure_solution 'SHELXS-97 (Sheldrick, 1990)'
_diffrn_ambient_temperature 180(2)
_diffrn_measured_fraction_theta_full 0.723
_diffrn_measured_fraction_theta_max 0.723
_diffrn_measurement_device_type 'Nonius KappaCCD'
_diffrn_measurement_method CCD
_diffrn_radiation_monochromator graphite
_diffrn_radiation_source 'fine-focus sealed tube'
_diffrn_radiation_type MoK\a
_diffrn_radiation_wavelength 0.71069
_diffrn_reflns_av_R_equivalents 0.0534
_diffrn_reflns_av_sigmaI/netI 0.0710
_diffrn_reflns_limit_h_max 11
_diffrn_reflns_limit_h_min -11
_diffrn_reflns_limit_k_max 63
_diffrn_reflns_limit_k_min -48
_diffrn_reflns_limit_l_max 12
_diffrn_reflns_limit_l_min -9
_diffrn_reflns_number 10716
_diffrn_reflns_theta_full 24.99
_diffrn_reflns_theta_max 24.99
_diffrn_reflns_theta_min 3.52
_exptl_absorpt_coefficient_mu 6.773
_exptl_absorpt_correction_T_max 0.841
_exptl_absorpt_correction_T_min 1.281
_exptl_absorpt_correction_type multi-scan
_exptl_absorpt_process_details 'Sortav Blessing (1995)'
_exptl_crystal_colour red
_exptl_crystal_density_diffrn 2.322
_exptl_crystal_density_method 'not measured'
_exptl_crystal_description block
_exptl_crystal_F_000 3472
_exptl_crystal_size_max 0.23
_exptl_crystal_size_mid 0.18
_exptl_crystal_size_min 0.04
_refine_diff_density_max 2.199
_refine_diff_density_min -2.643
_refine_diff_density_rms 0.337
_refine_ls_extinction_method none
_refine_ls_goodness_of_fit_ref 1.086
_refine_ls_hydrogen_treatment mixed
_refine_ls_matrix_type full
_refine_ls_number_parameters 350
_refine_ls_number_reflns 6730
_refine_ls_number_restraints 0
_refine_ls_restrained_S_all 1.086
_refine_ls_R_factor_all 0.0726
_refine_ls_R_factor_gt 0.0600
_refine_ls_shift/su_max 0.035
_refine_ls_shift/su_mean 0.001
_refine_ls_structure_factor_coef Fsqd
_refine_ls_weighting_details 'calc w=1/[\s^2^(Fo^2^)+(0.1372P)^2^+0.0000P] where P=(Fo^2^+2Fc^2^)/3'
_refine_ls_weighting_scheme calc
_refine_ls_wR_factor_gt 0.1789
_refine_ls_wR_factor_ref 0.1968
_reflns_number_gt 5614
_reflns_number_total 6730
_reflns_threshold_expression >2sigma(I)
_cod_data_source_file b105844b.txt
_cod_data_source_block compound_6
_cod_depositor_comments
;
The following automatic conversions were performed:
'_exptl_absorpt_correction_type' value 'multiscan' changed to 'multi-scan'
according to '/home/saulius/struct/CIF-dictionaries/cif_core.dic'
dictionary named 'cif_core.dic' version 2.4.1 from 2010-06-29.

Automatic conversion script
Id: cif_fix_enum 1527 2010-12-29 10:47:43Z saulius 
;
_cod_original_sg_symbol_H-M P2(1)/n
_cod_database_code 7010947

loop_
_symmetry_equiv_pos_as_xyz
'x, y, z'
'-x+1/2, y+1/2, -z+1/2'
'-x, -y, -z'
'x-1/2, -y-1/2, z-1/2'

loop_
_atom_site_label
_atom_site_type_symbol
_atom_site_fract_x
_atom_site_fract_y
_atom_site_fract_z
_atom_site_U_iso_or_equiv
_atom_site_adp_type
_atom_site_occupancy
_atom_site_symmetry_multiplicity
_atom_site_calc_flag
_atom_site_refinement_flags
_atom_site_disorder_assembly
_atom_site_disorder_group
Pt1 Pt 0.31285(6) 0.080934(9) 0.29323(5) 0.01896(19) Uani 1 1 d . . .
Pt2 Pt 0.36421(6) 0.168943(10) 0.16196(5) 0.0211(2) Uani 1 1 d . . .
Ru1 Ru 0.47960(13) 0.15094(2) 0.42303(10) 0.0190(3) Uani 1 1 d . . .
Ru2 Ru 0.46077(13) 0.11828(2) 0.18391(10) 0.0178(3) Uani 1 1 d . . .
Ru3 Ru 0.21023(13) 0.13292(2) 0.24979(10) 0.0172(3) Uani 1 1 d . . .
Ru4 Ru 0.34684(13) 0.10960(2) 0.52258(10) 0.0207(3) Uani 1 1 d . . .
Ru5 Ru 0.60597(13) 0.10379(2) 0.45866(10) 0.0208(3) Uani 1 1 d . . .
P1 P 0.2054(4) 0.04649(6) 0.1792(3) 0.0206(8) Uani 1 1 d . . .
P2 P 0.3887(4) 0.20336(7) 0.0464(3) 0.0213(8) Uani 1 1 d . . .
O1 O 0.2549(13) 0.0553(2) 0.5249(10) 0.036(3) Uiso 1 1 d . . .
O2 O 0.3560(13) 0.2045(2) 0.3878(11) 0.040(3) Uiso 1 1 d . . .
O3 O 0.0574(14) 0.1705(2) 0.0296(11) 0.042(3) Uiso 1 1 d . . .
O4 O 0.4962(13) 0.1630(2) 0.7105(10) 0.038(3) Uiso 1 1 d . . .
O5 O 0.7842(14) 0.1686(2) 0.4961(11) 0.042(3) Uiso 1 1 d . . .
O6 O 0.7052(16) 0.1444(2) 0.1236(12) 0.054(3) Uiso 1 1 d . . .
O7 O 0.5582(12) 0.0678(2) 0.1140(10) 0.034(3) Uiso 1 1 d . . .
O8 O 0.2549(13) 0.1233(2) -0.1040(10) 0.039(3) Uiso 1 1 d . . .
O9 O 0.0111(13) 0.1595(2) 0.3646(10) 0.039(3) Uiso 1 1 d . . .
O10 O -0.0408(13) 0.1051(2) 0.0626(11) 0.040(3) Uiso 1 1 d . . .
O11 O 0.0925(12) 0.12222(19) 0.6032(10) 0.033(2) Uiso 1 1 d . . .
O12 O 0.5007(14) 0.0947(2) 0.8139(11) 0.044(3) Uiso 1 1 d . . .
O13 O 0.6427(13) 0.0476(2) 0.5039(10) 0.038(3) Uiso 1 1 d . . .
O14 O 0.8600(14) 0.1069(2) 0.3639(11) 0.042(3) Uiso 1 1 d . . .
O15 O 0.7758(15) 0.1171(2) 0.7518(12) 0.046(3) Uiso 1 1 d . . .
C0 C 0.4021(15) 0.1161(2) 0.3510(12) 0.016(3) Uiso 1 1 d . . .
C1 C 0.2820(17) 0.0737(3) 0.4748(14) 0.025(3) Uiso 1 1 d . . .
C2 C 0.3924(17) 0.1846(3) 0.3720(14) 0.025(3) Uiso 1 1 d . . .
C3 C 0.1583(17) 0.1608(3) 0.1064(13) 0.026(3) Uiso 1 1 d . . .
C4 C 0.4816(17) 0.1557(3) 0.6024(14) 0.028(3) Uiso 1 1 d . . .
C5 C 0.672(2) 0.1616(3) 0.4692(15) 0.036(4) Uiso 1 1 d . . .
C6 C 0.6158(19) 0.1349(3) 0.1458(15) 0.033(4) Uiso 1 1 d . . .
C7 C 0.5142(17) 0.0859(3) 0.1433(14) 0.026(3) Uiso 1 1 d . . .
C8 C 0.3265(16) 0.1225(3) 0.0070(13) 0.024(3) Uiso 1 1 d . . .
C9 C 0.0908(16) 0.1489(3) 0.3248(13) 0.024(3) Uiso 1 1 d . . .
C10 C 0.0630(17) 0.1148(3) 0.1325(14) 0.028(3) Uiso 1 1 d . . .
C11 C 0.1880(17) 0.1178(3) 0.5740(13) 0.024(3) Uiso 1 1 d . . .
C12 C 0.4482(17) 0.1008(3) 0.7038(14) 0.029(3) Uiso 1 1 d . . .
C13 C 0.6150(17) 0.0683(3) 0.4810(13) 0.025(3) Uiso 1 1 d . . .
C14 C 0.7597(17) 0.1060(3) 0.3994(13) 0.026(3) Uiso 1 1 d . . .
C15 C 0.7117(18) 0.1117(3) 0.6446(15) 0.031(4) Uiso 1 1 d . . .
C16 C 0.3122(16) 0.0199(3) 0.1742(13) 0.023(3) Uiso 1 1 d . . .
C17 C 0.2903(17) 0.0052(3) 0.0586(14) 0.027(3) Uiso 1 1 d . . .
H17 H 0.2173 0.0091 -0.0236 0.033 Uiso 1 1 calc R . .
C18 C 0.378(2) -0.0150(3) 0.0669(16) 0.040(4) Uiso 1 1 d . . .
H18 H 0.3683 -0.0240 -0.0142 0.047 Uiso 1 1 calc R . .
C19 C 0.476(2) -0.0231(4) 0.1828(18) 0.054(5) Uiso 1 1 d . . .
H19 H 0.5296 -0.0378 0.1842 0.064 Uiso 1 1 calc R . .
C20 C 0.495(2) -0.0094(4) 0.2978(19) 0.052(5) Uiso 1 1 d . . .
H20 H 0.5624 -0.0146 0.3808 0.062 Uiso 1 1 calc R . .
C21 C 0.4179(19) 0.0116(3) 0.2949(16) 0.037(4) Uiso 1 1 d . . .
H21 H 0.4352 0.0210 0.3758 0.045 Uiso 1 1 calc R . .
C22 C 0.1098(16) 0.0529(3) 0.0021(13) 0.022(3) Uiso 1 1 d . . .
C23 C -0.0315(17) 0.0503(3) -0.0594(14) 0.027(3) Uiso 1 1 d . . .
H23 H -0.0856 0.0445 -0.0060 0.033 Uiso 1 1 calc R . .
C24 C -0.100(2) 0.0553(3) -0.1908(15) 0.036(4) Uiso 1 1 d . . .
H24 H -0.1988 0.0525 -0.2278 0.043 Uiso 1 1 calc R . .
C25 C -0.027(2) 0.0644(3) -0.2724(17) 0.040(4) Uiso 1 1 d . . .
H25 H -0.0761 0.0691 -0.3635 0.048 Uiso 1 1 calc R . .
C26 C 0.1195(17) 0.0666(3) -0.2194(14) 0.027(3) Uiso 1 1 d . . .
H26 H 0.1719 0.0716 -0.2761 0.033 Uiso 1 1 calc R . .
C27 C 0.1897(17) 0.0615(3) -0.0802(14) 0.027(3) Uiso 1 1 d . . .
H27 H 0.2889 0.0637 -0.0419 0.032 Uiso 1 1 calc R . .
C28 C 0.0680(16) 0.0339(3) 0.2424(13) 0.022(3) Uiso 1 1 d . . .
C29 C -0.0275(17) 0.0511(3) 0.2682(13) 0.026(3) Uiso 1 1 d . . .
H29 H -0.0186 0.0684 0.2528 0.031 Uiso 1 1 calc R . .
C30 C -0.134(2) 0.0429(3) 0.3156(16) 0.043(4) Uiso 1 1 d . . .
H30 H -0.1985 0.0543 0.3326 0.051 Uiso 1 1 calc R . .
C31 C -0.1419(18) 0.0178(3) 0.3372(14) 0.032(4) Uiso 1 1 d . . .
H31 H -0.2157 0.0119 0.3671 0.039 Uiso 1 1 calc R . .
C32 C -0.047(2) 0.0008(3) 0.3173(16) 0.041(4) Uiso 1 1 d . . .
H32 H -0.0518 -0.0163 0.3385 0.049 Uiso 1 1 calc R . .
C33 C 0.0524(19) 0.0090(3) 0.2677(15) 0.035(4) Uiso 1 1 d . . .
H33 H 0.1143 -0.0028 0.2492 0.042 Uiso 1 1 calc R . .
C34 C 0.5754(17) 0.2077(3) 0.0887(13) 0.025(3) Uiso 1 1 d . . .
C35 C 0.6508(18) 0.2059(3) -0.0068(15) 0.031(4) Uiso 1 1 d . . .
H35 H 0.6000 0.2048 -0.1011 0.037 Uiso 1 1 calc R . .
C36 C 0.792(2) 0.2059(3) 0.0365(16) 0.038(4) Uiso 1 1 d . . .
H36 H 0.8388 0.2039 -0.0287 0.045 Uiso 1 1 calc R . .
C37 C 0.873(2) 0.2086(3) 0.1699(15) 0.038(4) Uiso 1 1 d . . .
H37 H 0.9733 0.2087 0.1974 0.045 Uiso 1 1 calc R . .
C38 C 0.8018(19) 0.2113(3) 0.2638(16) 0.036(4) Uiso 1 1 d . . .
H38 H 0.8548 0.2137 0.3568 0.044 Uiso 1 1 calc R . .
C39 C 0.6580(19) 0.2104(3) 0.2249(15) 0.035(4) Uiso 1 1 d . . .
H39 H 0.6132 0.2117 0.2918 0.042 Uiso 1 1 calc R . .
C40 C 0.3104(16) 0.2038(2) -0.1366(13) 0.020(3) Uiso 1 1 d . . .
C41 C 0.3303(17) 0.2236(3) -0.2136(13) 0.027(3) Uiso 1 1 d . . .
H41 H 0.3939 0.2367 -0.1719 0.032 Uiso 1 1 calc R . .
C42 C 0.2582(19) 0.2244(3) -0.3497(15) 0.036(4) Uiso 1 1 d . . .
H42 H 0.2674 0.2387 -0.3996 0.044 Uiso 1 1 calc R . .
C43 C 0.1757(19) 0.2058(3) -0.4150(15) 0.033(4) Uiso 1 1 d . . .
H43 H 0.1345 0.2064 -0.5109 0.039 Uiso 1 1 calc R . .
C44 C 0.1499(19) 0.1857(3) -0.3431(15) 0.035(4) Uiso 1 1 d . . .
H44 H 0.0884 0.1727 -0.3893 0.041 Uiso 1 1 calc R . .
C45 C 0.2148(16) 0.1846(3) -0.2019(13) 0.024(3) Uiso 1 1 d . . .
H45 H 0.1952 0.1712 -0.1510 0.029 Uiso 1 1 calc R . .
C46 C 0.3201(17) 0.2332(3) 0.0916(13) 0.023(3) Uiso 1 1 d . . .
C47 C 0.4028(19) 0.2530(3) 0.1460(14) 0.033(4) Uiso 1 1 d . . .
H47 H 0.5017 0.2524 0.1629 0.040 Uiso 1 1 calc R . .
C48 C 0.340(2) 0.2744(4) 0.1769(18) 0.049(5) Uiso 1 1 d . . .
H48 H 0.3973 0.2878 0.2236 0.059 Uiso 1 1 calc R . .
C49 C 0.202(2) 0.2761(3) 0.1424(16) 0.041(4) Uiso 1 1 d . . .
H49 H 0.1625 0.2915 0.1577 0.049 Uiso 1 1 calc R . .
C50 C 0.111(2) 0.2564(3) 0.0841(17) 0.048(5) Uiso 1 1 d . . .
H50 H 0.0120 0.2580 0.0621 0.057 Uiso 1 1 calc R . .
C51 C 0.171(2) 0.2343(3) 0.0592(16) 0.039(4) Uiso 1 1 d . . .
H51 H 0.1132 0.2202 0.0216 0.047 Uiso 1 1 calc R . .

loop_
_atom_site_aniso_label
_atom_site_aniso_U_11
_atom_site_aniso_U_22
_atom_site_aniso_U_33
_atom_site_aniso_U_23
_atom_site_aniso_U_13
_atom_site_aniso_U_12
Pt1 0.0274(4) 0.0156(3) 0.0143(3) -0.00094(19) 0.0073(2) 0.0006(2)
Pt2 0.0261(4) 0.0169(3) 0.0203(3) 0.0025(2) 0.0078(3) 0.0001(2)
Ru1 0.0242(6) 0.0169(6) 0.0154(5) -0.0023(4) 0.0059(5) 0.0000(5)
Ru2 0.0232(7) 0.0170(6) 0.0152(5) -0.0004(4) 0.0088(5) 0.0019(5)
Ru3 0.0203(6) 0.0160(6) 0.0157(5) 0.0014(4) 0.0065(5) 0.0016(5)
Ru4 0.0302(7) 0.0197(6) 0.0125(5) -0.0007(4) 0.0074(5) 0.0011(5)
Ru5 0.0220(7) 0.0208(6) 0.0179(5) 0.0004(4) 0.0041(5) 0.0031(5)
P1 0.030(2) 0.0131(19) 0.0169(16) -0.0027(14) 0.0045(15) 0.0003(16)
P2 0.025(2) 0.0173(19) 0.0225(17) 0.0006(14) 0.0094(16) -0.0003(17)

loop_
_atom_type_symbol
_atom_type_description
_atom_type_scat_dispersion_real
_atom_type_scat_dispersion_imag
_atom_type_scat_source
C C 0.0033 0.0016 'International Tables Vol C Tables 4.2.6.8 and 6.1.1.4'
H H 0.0000 0.0000 'International Tables Vol C Tables 4.2.6.8 and 6.1.1.4'
O O 0.0106 0.0060 'International Tables Vol C Tables 4.2.6.8 and 6.1.1.4'
P P 0.1023 0.0942 'International Tables Vol C Tables 4.2.6.8 and 6.1.1.4'
Pt Pt -1.7033 8.3905 'International Tables Vol C Tables 4.2.6.8 and 6.1.1.4'
Ru Ru -1.2594 0.8363 'International Tables Vol C Tables 4.2.6.8 and 6.1.1.4'

loop_
_geom_angle_atom_site_label_1
_geom_angle_atom_site_label_2
_geom_angle_atom_site_label_3
_geom_angle
_geom_angle_site_symmetry_1
_geom_angle_site_symmetry_3
_geom_angle_publ_flag
C1 Pt1 C0 94.8(5) . . ?
C1 Pt1 P1 98.1(4) . . ?
C0 Pt1 P1 166.1(3) . . ?
C1 Pt1 Ru4 47.2(4) . . ?
C0 Pt1 Ru4 48.0(3) . . ?
P1 Pt1 Ru4 143.78(10) . . ?
C1 Pt1 Ru2 137.4(4) . . ?
C0 Pt1 Ru2 43.5(3) . . ?
P1 Pt1 Ru2 124.33(10) . . ?
Ru4 Pt1 Ru2 91.44(3) . . ?
C1 Pt1 Ru3 99.7(4) . . ?
C0 Pt1 Ru3 44.6(4) . . ?
P1 Pt1 Ru3 127.26(10) . . ?
Ru4 Pt1 Ru3 63.08(3) . . ?
Ru2 Pt1 Ru3 59.58(3) . . ?
C1 Pt1 Ru5 88.0(4) . . ?
C0 Pt1 Ru5 41.5(4) . . ?
P1 Pt1 Ru5 143.76(11) . . ?
Ru4 Pt1 Ru5 58.71(4) . . ?
Ru2 Pt1 Ru5 56.24(3) . . ?
Ru3 Pt1 Ru5 86.16(3) . . ?
C3 Pt2 P2 107.9(4) . . ?
C3 Pt2 C2 98.5(6) . . ?
P2 Pt2 C2 102.3(4) . . ?
C3 Pt2 Ru1 105.5(4) . . ?
P2 Pt2 Ru1 136.71(10) . . ?
C2 Pt2 Ru1 45.5(4) . . ?
C3 Pt2 Ru3 47.0(4) . . ?
P2 Pt2 Ru3 154.55(11) . . ?
C2 Pt2 Ru3 81.1(4) . . ?
Ru1 Pt2 Ru3 62.24(3) . . ?
C3 Pt2 Ru2 96.1(4) . . ?
P2 Pt2 Ru2 136.16(10) . . ?
C2 Pt2 Ru2 109.9(4) . . ?
Ru1 Pt2 Ru2 64.51(3) . . ?
Ru3 Pt2 Ru2 62.08(4) . . ?
C4 Ru1 C5 91.8(7) . . ?
C4 Ru1 C2 90.1(6) . . ?
C5 Ru1 C2 96.6(7) . . ?
C4 Ru1 C0 111.3(6) . . ?
C5 Ru1 C0 126.0(6) . . ?
C2 Ru1 C0 129.7(6) . . ?
C4 Ru1 Pt2 142.9(5) . . ?
C5 Ru1 Pt2 101.7(5) . . ?
C2 Ru1 Pt2 54.4(4) . . ?
C0 Ru1 Pt2 88.3(3) . . ?
C4 Ru1 Ru5 97.8(5) . . ?
C5 Ru1 Ru5 81.9(5) . . ?
C2 Ru1 Ru5 172.0(4) . . ?
C0 Ru1 Ru5 48.1(4) . . ?
Pt2 Ru1 Ru5 118.10(4) . . ?
C4 Ru1 Ru3 111.7(5) . . ?
C5 Ru1 Ru3 156.5(5) . . ?
C2 Ru1 Ru3 84.1(4) . . ?
C0 Ru1 Ru3 46.0(4) . . ?
Pt2 Ru1 Ru3 59.69(3) . . ?
Ru5 Ru1 Ru3 94.12(4) . . ?
C4 Ru1 Ru4 67.0(5) . . ?
C5 Ru1 Ru4 132.1(5) . . ?
C2 Ru1 Ru4 124.2(5) . . ?
C0 Ru1 Ru4 44.7(3) . . ?
Pt2 Ru1 Ru4 121.33(5) . . ?
Ru5 Ru1 Ru4 60.82(4) . . ?
Ru3 Ru1 Ru4 61.92(4) . . ?
C4 Ru1 Ru2 152.0(5) . . ?
C5 Ru1 Ru2 99.4(5) . . ?
C2 Ru1 Ru2 113.7(4) . . ?
C0 Ru1 Ru2 42.1(3) . . ?
Pt2 Ru1 Ru2 59.42(3) . . ?
Ru5 Ru1 Ru2 59.06(4) . . ?
Ru3 Ru1 Ru2 59.60(4) . . ?
Ru4 Ru1 Ru2 86.82(4) . . ?
C7 Ru2 C8 93.0(6) . . ?
C7 Ru2 C6 93.9(7) . . ?
C8 Ru2 C6 96.0(6) . . ?
C7 Ru2 C0 108.8(6) . . ?
C8 Ru2 C0 121.9(6) . . ?
C6 Ru2 C0 133.2(6) . . ?
C7 Ru2 Ru5 83.6(4) . . ?
C8 Ru2 Ru5 165.0(5) . . ?
C6 Ru2 Ru5 98.8(4) . . ?
C0 Ru2 Ru5 46.8(4) . . ?
C7 Ru2 Pt2 163.2(4) . . ?
C8 Ru2 Pt2 72.4(4) . . ?
C6 Ru2 Pt2 79.8(5) . . ?
C0 Ru2 Pt2 86.4(4) . . ?
Ru5 Ru2 Pt2 112.57(4) . . ?
C7 Ru2 Ru3 128.6(5) . . ?
C8 Ru2 Ru3 79.0(5) . . ?
C6 Ru2 Ru3 137.2(5) . . ?
C0 Ru2 Ru3 45.1(4) . . ?
Ru5 Ru2 Ru3 91.70(4) . . ?
Pt2 Ru2 Ru3 58.03(3) . . ?
C7 Ru2 Pt1 71.5(5) . . ?
C8 Ru2 Pt1 99.8(4) . . ?
C6 Ru2 Pt1 158.9(5) . . ?
C0 Ru2 Pt1 45.2(4) . . ?
Ru5 Ru2 Pt1 65.25(3) . . ?
Pt2 Ru2 Pt1 118.34(4) . . ?
Ru3 Ru2 Pt1 60.44(3) . . ?
C7 Ru2 Ru1 140.4(4) . . ?
C8 Ru2 Ru1 124.5(4) . . ?
C6 Ru2 Ru1 94.0(4) . . ?
C0 Ru2 Ru1 43.3(4) . . ?
Ru5 Ru2 Ru1 56.84(4) . . ?
Pt2 Ru2 Ru1 56.07(3) . . ?
Ru3 Ru2 Ru1 58.08(4) . . ?
Pt1 Ru2 Ru1 88.52(4) . . ?
C9 Ru3 C10 92.0(7) . . ?
C9 Ru3 C3 85.9(6) . . ?
C10 Ru3 C3 86.7(6) . . ?
C9 Ru3 C0 127.6(5) . . ?
C10 Ru3 C0 120.9(6) . . ?
C3 Ru3 C0 131.1(6) . . ?
C9 Ru3 Pt2 109.0(4) . . ?
C10 Ru3 Pt2 123.3(4) . . ?
C3 Ru3 Pt2 45.4(5) . . ?
C0 Ru3 Pt2 87.0(4) . . ?
C9 Ru3 Ru1 100.7(4) . . ?
C10 Ru3 Ru1 166.0(5) . . ?
C3 Ru3 Ru1 100.0(4) . . ?
C0 Ru3 Ru1 45.9(3) . . ?
Pt2 Ru3 Ru1 58.06(3) . . ?
C9 Ru3 Ru2 162.6(4) . . ?
C10 Ru3 Ru2 105.4(5) . . ?
C3 Ru3 Ru2 93.1(4) . . ?
C0 Ru3 Ru2 43.7(3) . . ?
Pt2 Ru3 Ru2 59.90(3) . . ?
Ru1 Ru3 Ru2 62.32(4) . . ?
C9 Ru3 Pt1 127.9(4) . . ?
C10 Ru3 Pt1 76.7(5) . . ?
C3 Ru3 Pt1 142.1(4) . . ?
C0 Ru3 Pt1 44.9(4) . . ?
Pt2 Ru3 Pt1 119.75(4) . . ?
Ru1 Ru3 Pt1 90.67(4) . . ?
Ru2 Ru3 Pt1 59.98(3) . . ?
C9 Ru3 Ru4 87.0(4) . . ?
C10 Ru3 Ru4 115.2(4) . . ?
C3 Ru3 Ru4 157.2(4) . . ?
C0 Ru3 Ru4 43.7(3) . . ?
Pt2 Ru3 Ru4 117.93(5) . . ?
Ru1 Ru3 Ru4 60.13(4) . . ?
Ru2 Ru3 Ru4 87.30(4) . . ?
Pt1 Ru3 Ru4 55.50(3) . . ?
C12 Ru4 C11 89.9(6) . . ?
C12 Ru4 C1 91.8(6) . . ?
C11 Ru4 C1 93.3(6) . . ?
C12 Ru4 C0 134.3(6) . . ?
C11 Ru4 C0 134.2(5) . . ?
C1 Ru4 C0 95.8(5) . . ?
C12 Ru4 Pt1 126.8(5) . . ?
C11 Ru4 Pt1 119.9(4) . . ?
C1 Ru4 Pt1 47.7(4) . . ?
C0 Ru4 Pt1 48.4(3) . . ?
C12 Ru4 Ru5 88.7(5) . . ?
C11 Ru4 Ru5 172.0(4) . . ?
C1 Ru4 Ru5 94.6(4) . . ?
C0 Ru4 Ru5 45.9(4) . . ?
Pt1 Ru4 Ru5 66.81(3) . . ?
C12 Ru4 Ru1 112.7(5) . . ?
C11 Ru4 Ru1 116.6(4) . . ?
C1 Ru4 Ru1 140.1(4) . . ?
C0 Ru4 Ru1 44.6(3) . . ?
Pt1 Ru4 Ru1 92.98(4) . . ?
Ru5 Ru4 Ru1 57.04(4) . . ?
C12 Ru4 Ru3 169.4(5) . . ?
C11 Ru4 Ru3 90.5(4) . . ?
C1 Ru4 Ru3 98.7(4) . . ?
C0 Ru4 Ru3 43.7(4) . . ?
Pt1 Ru4 Ru3 61.41(3) . . ?
Ru5 Ru4 Ru3 89.40(4) . . ?
Ru1 Ru4 Ru3 57.95(4) . . ?
C14 Ru5 C13 95.3(7) . . ?
C14 Ru5 C15 94.6(7) . . ?
C13 Ru5 C15 96.2(6) . . ?
C14 Ru5 C0 125.3(5) . . ?
C13 Ru5 C0 112.1(6) . . ?
C15 Ru5 C0 126.1(6) . . ?
C14 Ru5 Ru1 106.9(5) . . ?
C13 Ru5 Ru1 156.2(5) . . ?
C15 Ru5 Ru1 90.6(5) . . ?
C0 Ru5 Ru1 47.4(3) . . ?
C14 Ru5 Ru2 81.5(4) . . ?
C13 Ru5 Ru2 112.3(4) . . ?
C15 Ru5 Ru2 151.5(5) . . ?
C0 Ru5 Ru2 44.9(3) . . ?
Ru1 Ru5 Ru2 64.10(4) . . ?
C14 Ru5 Ru4 168.6(4) . . ?
C13 Ru5 Ru4 95.1(5) . . ?
C15 Ru5 Ru4 89.0(5) . . ?
C0 Ru5 Ru4 45.4(3) . . ?
Ru1 Ru5 Ru4 62.14(4) . . ?
Ru2 Ru5 Ru4 90.18(5) . . ?
C14 Ru5 Pt1 125.3(4) . . ?
C13 Ru5 Pt1 71.2(5) . . ?
C15 Ru5 Pt1 138.4(5) . . ?
C0 Ru5 Pt1 41.4(3) . . ?
Ru1 Ru5 Pt1 88.68(4) . . ?
Ru2 Ru5 Pt1 58.51(3) . . ?
Ru4 Ru5 Pt1 54.48(3) . . ?
C16 P1 C22 103.9(6) . . ?
C16 P1 C28 104.2(7) . . ?
C22 P1 C28 103.2(7) . . ?
C16 P1 Pt1 118.4(5) . . ?
C22 P1 Pt1 112.5(5) . . ?
C28 P1 Pt1 113.2(4) . . ?
C34 P2 C40 108.2(7) . . ?
C34 P2 C46 105.7(7) . . ?
C40 P2 C46 100.9(6) . . ?
C34 P2 Pt2 105.2(5) . . ?
C40 P2 Pt2 119.2(5) . . ?
C46 P2 Pt2 116.7(5) . . ?
Ru2 C0 Ru1 94.5(5) . . ?
Ru2 C0 Ru4 173.7(7) . . ?
Ru1 C0 Ru4 90.7(5) . . ?
Ru2 C0 Ru3 91.2(5) . . ?
Ru1 C0 Ru3 88.1(5) . . ?
Ru4 C0 Ru3 92.6(5) . . ?
Ru2 C0 Pt1 91.4(5) . . ?
Ru1 C0 Pt1 174.0(7) . . ?
Ru4 C0 Pt1 83.6(5) . . ?
Ru3 C0 Pt1 90.4(5) . . ?
Ru2 C0 Ru5 88.3(5) . . ?
Ru1 C0 Ru5 84.5(5) . . ?
Ru4 C0 Ru5 88.6(5) . . ?
Ru3 C0 Ru5 172.5(7) . . ?
Pt1 C0 Ru5 97.1(5) . . ?
O1 C1 Ru4 140.8(11) . . ?
O1 C1 Pt1 133.5(12) . . ?
Ru4 C1 Pt1 85.1(6) . . ?
O2 C2 Ru1 157.7(12) . . ?
O2 C2 Pt2 122.1(11) . . ?
Ru1 C2 Pt2 80.1(5) . . ?
O3 C3 Pt2 132.1(13) . . ?
O3 C3 Ru3 140.0(14) . . ?
Pt2 C3 Ru3 87.6(6) . . ?
O4 C4 Ru1 166.4(13) . . ?
O5 C5 Ru1 178.0(16) . . ?
O6 C6 Ru2 179.7(16) . . ?
O7 C7 Ru2 172.0(14) . . ?
O8 C8 Ru2 172.5(14) . . ?
O9 C9 Ru3 176.0(12) . . ?
O10 C10 Ru3 172.3(15) . . ?
O11 C11 Ru4 178.6(14) . . ?
O12 C12 Ru4 175.0(15) . . ?
O13 C13 Ru5 169.3(14) . . ?
O14 C14 Ru5 178.1(14) . . ?
O15 C15 Ru5 177.4(15) . . ?
C17 C16 C21 116.7(14) . . ?
C17 C16 P1 123.2(11) . . ?
C21 C16 P1 120.0(11) . . ?
C18 C17 C16 118.2(14) . . ?
C19 C18 C17 124.5(17) . . ?
C18 C19 C20 118(2) . . ?
C21 C20 C19 120.9(18) . . ?
C20 C21 C16 122.0(15) . . ?
C23 C22 C27 117.0(13) . . ?
C23 C22 P1 125.6(12) . . ?
C27 C22 P1 117.4(11) . . ?
C24 C23 C22 124.4(15) . . ?
C23 C24 C25 120.2(17) . . ?
C24 C25 C26 119.3(16) . . ?
C25 C26 C27 119.5(15) . . ?
C26 C27 C22 119.4(15) . . ?
C33 C28 C29 117.8(15) . . ?
C33 C28 P1 124.7(12) . . ?
C29 C28 P1 117.5(11) . . ?
C30 C29 C28 120.5(15) . . ?
C31 C30 C29 117.7(17) . . ?
C30 C31 C32 122.6(18) . . ?
C33 C32 C31 118.9(17) . . ?
C32 C33 C28 122.4(17) . . ?
C39 C34 C35 116.1(15) . . ?
C39 C34 P2 119.0(12) . . ?
C35 C34 P2 124.5(11) . . ?
C36 C35 C34 120.5(14) . . ?
C35 C36 C37 123.3(17) . . ?
C36 C37 C38 117.1(18) . . ?
C39 C38 C37 121.6(16) . . ?
C38 C39 C34 121.3(16) . . ?
C41 C40 C45 118.8(12) . . ?
C41 C40 P2 121.8(11) . . ?
C45 C40 P2 119.1(10) . . ?
C42 C41 C40 119.8(15) . . ?
C43 C42 C41 122.7(16) . . ?
C42 C43 C44 120.0(15) . . ?
C43 C44 C45 119.8(15) . . ?
C44 C45 C40 118.7(13) . . ?
C47 C46 C51 121.4(14) . . ?
C47 C46 P2 123.6(13) . . ?
C51 C46 P2 115.0(11) . . ?
C46 C47 C48 118.5(17) . . ?
C49 C48 C47 120.9(19) . . ?
C48 C49 C50 122.7(18) . . ?
C51 C50 C49 117.9(19) . . ?
C50 C51 C46 118.3(17) . . ?

loop_
_geom_bond_atom_site_label_1
_geom_bond_atom_site_label_2
_geom_bond_distance
_geom_bond_site_symmetry_2
_geom_bond_publ_flag
Pt1 C1 2.057(14) . ?
Pt1 C0 2.084(13) . ?
Pt1 P1 2.266(3) . ?
Pt1 Ru4 2.7695(11) . ?
Pt1 Ru2 2.9371(12) . ?
Pt1 Ru3 2.9506(12) . ?
Pt1 Ru5 3.1278(13) . ?
Pt2 C3 2.002(16) . ?
Pt2 P2 2.260(4) . ?
Pt2 C2 2.278(14) . ?
Pt2 Ru1 2.7604(11) . ?
Pt2 Ru3 2.8083(12) . ?
Pt2 Ru2 2.8640(12) . ?
Ru1 C4 1.885(14) . ?
Ru1 C5 1.921(19) . ?
Ru1 C2 1.998(15) . ?
Ru1 C0 2.067(13) . ?
Ru1 Ru5 2.7946(16) . ?
Ru1 Ru3 2.8784(16) . ?
Ru1 Ru4 2.9447(16) . ?
Ru1 Ru2 3.0030(14) . ?
Ru2 C7 1.901(15) . ?
Ru2 C8 1.907(14) . ?
Ru2 C6 1.945(18) . ?
Ru2 C0 2.021(12) . ?
Ru2 Ru5 2.8634(14) . ?
Ru2 Ru3 2.9251(17) . ?
Ru3 C9 1.844(15) . ?
Ru3 C10 1.851(15) . ?
Ru3 C3 2.056(14) . ?
Ru3 C0 2.073(13) . ?
Ru3 Ru4 2.9962(14) . ?
Ru4 C12 1.890(15) . ?
Ru4 C11 1.894(16) . ?
Ru4 C1 2.038(15) . ?
Ru4 C0 2.073(12) . ?
Ru4 Ru5 2.9079(18) . ?
Ru5 C14 1.846(16) . ?
Ru5 C13 1.913(15) . ?
Ru5 C15 1.928(15) . ?
Ru5 C0 2.089(13) . ?
P1 C16 1.795(15) . ?
P1 C22 1.813(13) . ?
P1 C28 1.843(15) . ?
P2 C34 1.793(16) . ?
P2 C40 1.811(13) . ?
P2 C46 1.862(15) . ?
O1 C1 1.188(17) . ?
O2 C2 1.155(17) . ?
O3 C3 1.185(19) . ?
O4 C4 1.157(16) . ?
O5 C5 1.13(2) . ?
O6 C6 1.12(2) . ?
O7 C7 1.150(17) . ?
O8 C8 1.146(16) . ?
O9 C9 1.165(18) . ?
O10 C10 1.177(19) . ?
O11 C11 1.123(17) . ?
O12 C12 1.142(17) . ?
O13 C13 1.151(16) . ?
O14 C14 1.183(18) . ?
O15 C15 1.129(17) . ?
C16 C17 1.395(19) . ?
C16 C21 1.42(2) . ?
C17 C18 1.38(2) . ?
C18 C19 1.35(2) . ?
C19 C20 1.37(2) . ?
C20 C21 1.36(2) . ?
C22 C23 1.36(2) . ?
C22 C27 1.43(2) . ?
C23 C24 1.34(2) . ?
C24 C25 1.38(2) . ?
C25 C26 1.40(2) . ?
C26 C27 1.418(19) . ?
C28 C33 1.38(2) . ?
C28 C29 1.42(2) . ?
C29 C30 1.39(2) . ?
C30 C31 1.37(2) . ?
C31 C32 1.38(2) . ?
C32 C33 1.34(2) . ?
C34 C39 1.40(2) . ?
C34 C35 1.44(2) . ?
C35 C36 1.34(2) . ?
C36 C37 1.37(2) . ?
C37 C38 1.40(2) . ?
C38 C39 1.37(2) . ?
C40 C41 1.387(19) . ?
C40 C45 1.419(19) . ?
C41 C42 1.366(19) . ?
C42 C43 1.33(2) . ?
C43 C44 1.39(2) . ?
C44 C45 1.40(2) . ?
C46 C47 1.35(2) . ?
C46 C51 1.43(2) . ?
C47 C48 1.40(2) . ?
C48 C49 1.31(3) . ?
C49 C50 1.40(2) . ?
C50 C51 1.39(2) . ?

loop_
_geom_torsion_atom_site_label_1
_geom_torsion_atom_site_label_2
_geom_torsion_atom_site_label_3
_geom_torsion_atom_site_label_4
_geom_torsion
_geom_torsion_site_symmetry_1
_geom_torsion_site_symmetry_2
_geom_torsion_site_symmetry_3
_geom_torsion_site_symmetry_4
_geom_torsion_publ_flag
C3 Pt2 Ru1 C4 -67.3(9) . . . . ?
P2 Pt2 Ru1 C4 71.9(8) . . . . ?
C2 Pt2 Ru1 C4 19.4(10) . . . . ?
Ru3 Pt2 Ru1 C4 -86.4(8) . . . . ?
Ru2 Pt2 Ru1 C4 -156.8(8) . . . . ?
C3 Pt2 Ru1 C5 -176.4(7) . . . . ?
P2 Pt2 Ru1 C5 -37.2(5) . . . . ?
C2 Pt2 Ru1 C5 -89.7(7) . . . . ?
Ru3 Pt2 Ru1 C5 164.5(5) . . . . ?
Ru2 Pt2 Ru1 C5 94.1(5) . . . . ?
C3 Pt2 Ru1 C2 -86.7(7) . . . . ?
P2 Pt2 Ru1 C2 52.6(6) . . . . ?
Ru3 Pt2 Ru1 C2 -105.8(6) . . . . ?
Ru2 Pt2 Ru1 C2 -176.2(6) . . . . ?
C3 Pt2 Ru1 C0 57.1(6) . . . . ?
P2 Pt2 Ru1 C0 -163.6(4) . . . . ?
C2 Pt2 Ru1 C0 143.8(7) . . . . ?
Ru3 Pt2 Ru1 C0 38.0(4) . . . . ?
Ru2 Pt2 Ru1 C0 -32.4(4) . . . . ?
C3 Pt2 Ru1 Ru5 96.5(4) . . . . ?
P2 Pt2 Ru1 Ru5 -124.23(15) . . . . ?
C2 Pt2 Ru1 Ru5 -176.8(6) . . . . ?
Ru3 Pt2 Ru1 Ru5 77.43(6) . . . . ?
Ru2 Pt2 Ru1 Ru5 7.02(5) . . . . ?
C3 Pt2 Ru1 Ru3 19.1(4) . . . . ?
P2 Pt2 Ru1 Ru3 158.34(15) . . . . ?
C2 Pt2 Ru1 Ru3 105.8(6) . . . . ?
Ru2 Pt2 Ru1 Ru3 -70.41(4) . . . . ?
C3 Pt2 Ru1 Ru4 25.3(4) . . . . ?
P2 Pt2 Ru1 Ru4 164.56(15) . . . . ?
C2 Pt2 Ru1 Ru4 112.0(6) . . . . ?
Ru3 Pt2 Ru1 Ru4 6.22(5) . . . . ?
Ru2 Pt2 Ru1 Ru4 -64.19(5) . . . . ?
C3 Pt2 Ru1 Ru2 89.5(4) . . . . ?
P2 Pt2 Ru1 Ru2 -131.25(15) . . . . ?
C2 Pt2 Ru1 Ru2 176.2(6) . . . . ?
Ru3 Pt2 Ru1 Ru2 70.41(4) . . . . ?
C3 Pt2 Ru2 C7 85.0(17) . . . . ?
P2 Pt2 Ru2 C7 -38.8(17) . . . . ?
C2 Pt2 Ru2 C7 -173.7(18) . . . . ?
Ru1 Pt2 Ru2 C7 -170.8(17) . . . . ?
Ru3 Pt2 Ru2 C7 118.6(17) . . . . ?
C3 Pt2 Ru2 C8 54.2(6) . . . . ?
P2 Pt2 Ru2 C8 -69.7(5) . . . . ?
C2 Pt2 Ru2 C8 155.5(6) . . . . ?
Ru1 Pt2 Ru2 C8 158.4(5) . . . . ?
Ru3 Pt2 Ru2 C8 87.8(5) . . . . ?
C3 Pt2 Ru2 C6 153.9(6) . . . . ?
P2 Pt2 Ru2 C6 30.0(5) . . . . ?
C2 Pt2 Ru2 C6 -104.8(6) . . . . ?
Ru1 Pt2 Ru2 C6 -101.9(4) . . . . ?
Ru3 Pt2 Ru2 C6 -172.5(4) . . . . ?
C3 Pt2 Ru2 C0 -71.0(5) . . . . ?
P2 Pt2 Ru2 C0 165.2(4) . . . . ?
C2 Pt2 Ru2 C0 30.4(6) . . . . ?
Ru1 Pt2 Ru2 C0 33.3(4) . . . . ?
Ru3 Pt2 Ru2 C0 -37.4(4) . . . . ?
C3 Pt2 Ru2 Ru5 -110.8(4) . . . . ?
P2 Pt2 Ru2 Ru5 125.36(14) . . . . ?
C2 Pt2 Ru2 Ru5 -9.4(4) . . . . ?
Ru1 Pt2 Ru2 Ru5 -6.54(5) . . . . ?
Ru3 Pt2 Ru2 Ru5 -77.20(5) . . . . ?
C3 Pt2 Ru2 Ru3 -33.6(4) . . . . ?
P2 Pt2 Ru2 Ru3 -157.45(15) . . . . ?
C2 Pt2 Ru2 Ru3 67.8(4) . . . . ?
Ru1 Pt2 Ru2 Ru3 70.65(4) . . . . ?
C3 Pt2 Ru2 Pt1 -37.7(4) . . . . ?
P2 Pt2 Ru2 Pt1 -161.56(14) . . . . ?
C2 Pt2 Ru2 Pt1 63.6(4) . . . . ?
Ru1 Pt2 Ru2 Pt1 66.54(4) . . . . ?
Ru3 Pt2 Ru2 Pt1 -4.11(4) . . . . ?
C3 Pt2 Ru2 Ru1 -104.2(4) . . . . ?
P2 Pt2 Ru2 Ru1 131.90(15) . . . . ?
C2 Pt2 Ru2 Ru1 -2.9(4) . . . . ?
Ru3 Pt2 Ru2 Ru1 -70.65(4) . . . . ?
C1 Pt1 Ru2 C7 129.4(8) . . . . ?
C0 Pt1 Ru2 C7 144.3(7) . . . . ?
P1 Pt1 Ru2 C7 -44.5(5) . . . . ?
Ru4 Pt1 Ru2 C7 141.5(5) . . . . ?
Ru3 Pt1 Ru2 C7 -161.1(5) . . . . ?
Ru5 Pt1 Ru2 C7 91.5(5) . . . . ?
C1 Pt1 Ru2 C8 -140.7(8) . . . . ?
C0 Pt1 Ru2 C8 -125.8(7) . . . . ?
P1 Pt1 Ru2 C8 45.5(5) . . . . ?
Ru4 Pt1 Ru2 C8 -128.6(4) . . . . ?
Ru3 Pt1 Ru2 C8 -71.2(4) . . . . ?
Ru5 Pt1 Ru2 C8 -178.6(4) . . . . ?
C1 Pt1 Ru2 C6 81.3(14) . . . . ?
C0 Pt1 Ru2 C6 96.2(14) . . . . ?
P1 Pt1 Ru2 C6 -92.5(12) . . . . ?
Ru4 Pt1 Ru2 C6 93.5(12) . . . . ?
Ru3 Pt1 Ru2 C6 150.8(12) . . . . ?
Ru5 Pt1 Ru2 C6 43.4(12) . . . . ?
C1 Pt1 Ru2 C0 -14.9(8) . . . . ?
P1 Pt1 Ru2 C0 171.2(5) . . . . ?
Ru4 Pt1 Ru2 C0 -2.8(5) . . . . ?
Ru3 Pt1 Ru2 C0 54.5(5) . . . . ?
Ru5 Pt1 Ru2 C0 -52.9(5) . . . . ?
C1 Pt1 Ru2 Ru5 37.9(6) . . . . ?
C0 Pt1 Ru2 Ru5 52.9(5) . . . . ?
P1 Pt1 Ru2 Ru5 -135.91(12) . . . . ?
Ru4 Pt1 Ru2 Ru5 50.08(4) . . . . ?
Ru3 Pt1 Ru2 Ru5 107.40(4) . . . . ?
C1 Pt1 Ru2 Pt2 -65.5(6) . . . . ?
C0 Pt1 Ru2 Pt2 -50.5(5) . . . . ?
P1 Pt1 Ru2 Pt2 120.71(12) . . . . ?
Ru4 Pt1 Ru2 Pt2 -53.31(5) . . . . ?
Ru3 Pt1 Ru2 Pt2 4.01(3) . . . . ?
Ru5 Pt1 Ru2 Pt2 -103.39(5) . . . . ?
C1 Pt1 Ru2 Ru3 -69.5(6) . . . . ?
C0 Pt1 Ru2 Ru3 -54.5(5) . . . . ?
P1 Pt1 Ru2 Ru3 116.69(12) . . . . ?
Ru4 Pt1 Ru2 Ru3 -57.32(4) . . . . ?
Ru5 Pt1 Ru2 Ru3 -107.40(4) . . . . ?
C1 Pt1 Ru2 Ru1 -15.9(6) . . . . ?
C0 Pt1 Ru2 Ru1 -0.9(5) . . . . ?
P1 Pt1 Ru2 Ru1 170.29(12) . . . . ?
Ru4 Pt1 Ru2 Ru1 -3.72(4) . . . . ?
Ru3 Pt1 Ru2 Ru1 53.60(4) . . . . ?
Ru5 Pt1 Ru2 Ru1 -53.80(4) . . . . ?
C4 Ru1 Ru2 C7 -34.6(13) . . . . ?
C5 Ru1 Ru2 C7 77.7(9) . . . . ?
C2 Ru1 Ru2 C7 179.2(9) . . . . ?
C0 Ru1 Ru2 C7 -57.1(9) . . . . ?
Pt2 Ru1 Ru2 C7 175.8(8) . . . . ?
Ru5 Ru1 Ru2 C7 3.0(8) . . . . ?
Ru3 Ru1 Ru2 C7 -113.6(8) . . . . ?
Ru4 Ru1 Ru2 C7 -54.5(8) . . . . ?
C4 Ru1 Ru2 C8 124.4(12) . . . . ?
C5 Ru1 Ru2 C8 -123.3(7) . . . . ?
C2 Ru1 Ru2 C8 -21.8(7) . . . . ?
C0 Ru1 Ru2 C8 101.9(8) . . . . ?
Pt2 Ru1 Ru2 C8 -25.2(5) . . . . ?
Ru5 Ru1 Ru2 C8 162.0(6) . . . . ?
Ru3 Ru1 Ru2 C8 45.4(5) . . . . ?
Ru4 Ru1 Ru2 C8 104.4(5) . . . . ?
C4 Ru1 Ru2 C6 -135.5(12) . . . . ?
C5 Ru1 Ru2 C6 -23.3(7) . . . . ?
C2 Ru1 Ru2 C6 78.3(7) . . . . ?
C0 Ru1 Ru2 C6 -158.0(7) . . . . ?
Pt2 Ru1 Ru2 C6 74.9(5) . . . . ?
Ru5 Ru1 Ru2 C6 -97.9(5) . . . . ?
Ru3 Ru1 Ru2 C6 145.5(5) . . . . ?
Ru4 Ru1 Ru2 C6 -155.5(5) . . . . ?
C4 Ru1 Ru2 C0 22.5(12) . . . . ?
C5 Ru1 Ru2 C0 134.7(7) . . . . ?
C2 Ru1 Ru2 C0 -123.7(7) . . . . ?
Pt2 Ru1 Ru2 C0 -127.1(6) . . . . ?
Ru5 Ru1 Ru2 C0 60.1(6) . . . . ?
Ru3 Ru1 Ru2 C0 -56.5(6) . . . . ?
Ru4 Ru1 Ru2 C0 2.5(5) . . . . ?
C4 Ru1 Ru2 Ru5 -37.6(11) . . . . ?
C5 Ru1 Ru2 Ru5 74.6(5) . . . . ?
C2 Ru1 Ru2 Ru5 176.2(5) . . . . ?
C0 Ru1 Ru2 Ru5 -60.1(5) . . . . ?
Pt2 Ru1 Ru2 Ru5 172.78(5) . . . . ?
Ru3 Ru1 Ru2 Ru5 -116.66(5) . . . . ?
Ru4 Ru1 Ru2 Ru5 -57.59(4) . . . . ?
C4 Ru1 Ru2 Pt2 149.6(11) . . . . ?
C5 Ru1 Ru2 Pt2 -98.1(5) . . . . ?
C2 Ru1 Ru2 Pt2 3.4(5) . . . . ?
C0 Ru1 Ru2 Pt2 127.1(6) . . . . ?
Ru5 Ru1 Ru2 Pt2 -172.78(5) . . . . ?
Ru3 Ru1 Ru2 Pt2 70.56(4) . . . . ?
Ru4 Ru1 Ru2 Pt2 129.63(5) . . . . ?
C4 Ru1 Ru2 Ru3 79.1(11) . . . . ?
C5 Ru1 Ru2 Ru3 -168.7(5) . . . . ?
C2 Ru1 Ru2 Ru3 -67.2(5) . . . . ?
C0 Ru1 Ru2 Ru3 56.5(5) . . . . ?
Pt2 Ru1 Ru2 Ru3 -70.56(4) . . . . ?
Ru5 Ru1 Ru2 Ru3 116.66(5) . . . . ?
Ru4 Ru1 Ru2 Ru3 59.08(4) . . . . ?
C4 Ru1 Ru2 Pt1 23.5(11) . . . . ?
C5 Ru1 Ru2 Pt1 135.7(5) . . . . ?
C2 Ru1 Ru2 Pt1 -122.7(5) . . . . ?
C0 Ru1 Ru2 Pt1 1.0(5) . . . . ?
Pt2 Ru1 Ru2 Pt1 -126.13(4) . . . . ?
Ru5 Ru1 Ru2 Pt1 61.09(4) . . . . ?
Ru3 Ru1 Ru2 Pt1 -55.58(3) . . . . ?
Ru4 Ru1 Ru2 Pt1 3.50(4) . . . . ?
C3 Pt2 Ru3 C9 -63.6(7) . . . . ?
P2 Pt2 Ru3 C9 -53.0(5) . . . . ?
C2 Pt2 Ru3 C9 46.9(6) . . . . ?
Ru1 Pt2 Ru3 C9 90.9(4) . . . . ?
Ru2 Pt2 Ru3 C9 165.2(4) . . . . ?
C3 Pt2 Ru3 C10 42.0(8) . . . . ?
P2 Pt2 Ru3 C10 52.6(6) . . . . ?
C2 Pt2 Ru3 C10 152.5(7) . . . . ?
Ru1 Pt2 Ru3 C10 -163.5(6) . . . . ?
Ru2 Pt2 Ru3 C10 -89.2(6) . . . . ?
P2 Pt2 Ru3 C3 10.6(6) . . . . ?
C2 Pt2 Ru3 C3 110.5(7) . . . . ?
Ru1 Pt2 Ru3 C3 154.5(6) . . . . ?
Ru2 Pt2 Ru3 C3 -131.2(6) . . . . ?
C3 Pt2 Ru3 C0 167.5(6) . . . . ?
P2 Pt2 Ru3 C0 178.1(4) . . . . ?
C2 Pt2 Ru3 C0 -82.0(5) . . . . ?
Ru1 Pt2 Ru3 C0 -38.0(3) . . . . ?
Ru2 Pt2 Ru3 C0 36.3(3) . . . . ?
C3 Pt2 Ru3 Ru1 -154.5(6) . . . . ?
P2 Pt2 Ru3 Ru1 -143.9(2) . . . . ?
C2 Pt2 Ru3 Ru1 -44.0(4) . . . . ?
Ru2 Pt2 Ru3 Ru1 74.25(4) . . . . ?
C3 Pt2 Ru3 Ru2 131.2(6) . . . . ?
P2 Pt2 Ru3 Ru2 141.8(2) . . . . ?
C2 Pt2 Ru3 Ru2 -118.2(4) . . . . ?
Ru1 Pt2 Ru3 Ru2 -74.25(4) . . . . ?
C3 Pt2 Ru3 Pt1 135.4(6) . . . . ?
P2 Pt2 Ru3 Pt1 146.0(2) . . . . ?
C2 Pt2 Ru3 Pt1 -114.1(4) . . . . ?
Ru1 Pt2 Ru3 Pt1 -70.10(4) . . . . ?
Ru2 Pt2 Ru3 Pt1 4.15(3) . . . . ?
C3 Pt2 Ru3 Ru4 -160.4(6) . . . . ?
P2 Pt2 Ru3 Ru4 -149.8(2) . . . . ?
C2 Pt2 Ru3 Ru4 -49.9(4) . . . . ?
Ru1 Pt2 Ru3 Ru4 -5.91(4) . . . . ?
Ru2 Pt2 Ru3 Ru4 68.34(5) . . . . ?
C4 Ru1 Ru3 C9 33.8(7) . . . . ?
C5 Ru1 Ru3 C9 -146.9(13) . . . . ?
C2 Ru1 Ru3 C9 -54.0(6) . . . . ?
C0 Ru1 Ru3 C9 133.0(6) . . . . ?
Pt2 Ru1 Ru3 C9 -105.8(4) . . . . ?
Ru5 Ru1 Ru3 C9 133.8(4) . . . . ?
Ru4 Ru1 Ru3 C9 80.2(4) . . . . ?
Ru2 Ru1 Ru3 C9 -175.9(4) . . . . ?
C4 Ru1 Ru3 C10 -120.5(19) . . . . ?
C5 Ru1 Ru3 C10 59(2) . . . . ?
C2 Ru1 Ru3 C10 151.7(19) . . . . ?
C0 Ru1 Ru3 C10 -21.3(19) . . . . ?
Pt2 Ru1 Ru3 C10 99.9(19) . . . . ?
Ru5 Ru1 Ru3 C10 -20.4(19) . . . . ?
Ru4 Ru1 Ru3 C10 -74.1(19) . . . . ?
Ru2 Ru1 Ru3 C10 29.8(19) . . . . ?
C4 Ru1 Ru3 C3 121.5(7) . . . . ?
C5 Ru1 Ru3 C3 -59.2(14) . . . . ?
C2 Ru1 Ru3 C3 33.7(6) . . . . ?
C0 Ru1 Ru3 C3 -139.3(6) . . . . ?
Pt2 Ru1 Ru3 C3 -18.1(4) . . . . ?
Ru5 Ru1 Ru3 C3 -138.5(4) . . . . ?
Ru4 Ru1 Ru3 C3 167.9(4) . . . . ?
Ru2 Ru1 Ru3 C3 -88.2(4) . . . . ?
C4 Ru1 Ru3 C0 -99.2(7) . . . . ?
C5 Ru1 Ru3 C0 80.1(14) . . . . ?
C2 Ru1 Ru3 C0 173.0(6) . . . . ?
Pt2 Ru1 Ru3 C0 121.1(5) . . . . ?
Ru5 Ru1 Ru3 C0 0.8(5) . . . . ?
Ru4 Ru1 Ru3 C0 -52.8(5) . . . . ?
Ru2 Ru1 Ru3 C0 51.0(5) . . . . ?
C4 Ru1 Ru3 Pt2 139.6(5) . . . . ?
C5 Ru1 Ru3 Pt2 -41.1(13) . . . . ?
C2 Ru1 Ru3 Pt2 51.9(4) . . . . ?
C0 Ru1 Ru3 Pt2 -121.1(5) . . . . ?
Ru5 Ru1 Ru3 Pt2 -120.32(4) . . . . ?
Ru4 Ru1 Ru3 Pt2 -173.98(4) . . . . ?
Ru2 Ru1 Ru3 Pt2 -70.10(3) . . . . ?
C4 Ru1 Ru3 Ru2 -150.3(5) . . . . ?
C5 Ru1 Ru3 Ru2 29.0(13) . . . . ?
C2 Ru1 Ru3 Ru2 122.0(4) . . . . ?
C0 Ru1 Ru3 Ru2 -51.0(5) . . . . ?
Pt2 Ru1 Ru3 Ru2 70.10(3) . . . . ?
Ru5 Ru1 Ru3 Ru2 -50.22(4) . . . . ?
Ru4 Ru1 Ru3 Ru2 -103.88(4) . . . . ?
C4 Ru1 Ru3 Pt1 -95.1(5) . . . . ?
C5 Ru1 Ru3 Pt1 84.2(13) . . . . ?
C2 Ru1 Ru3 Pt1 177.1(4) . . . . ?
C0 Ru1 Ru3 Pt1 4.1(5) . . . . ?
Pt2 Ru1 Ru3 Pt1 125.27(4) . . . . ?
Ru5 Ru1 Ru3 Pt1 4.95(4) . . . . ?
Ru4 Ru1 Ru3 Pt1 -48.71(3) . . . . ?
Ru2 Ru1 Ru3 Pt1 55.17(3) . . . . ?
C4 Ru1 Ru3 Ru4 -46.4(5) . . . . ?
C5 Ru1 Ru3 Ru4 132.9(13) . . . . ?
C2 Ru1 Ru3 Ru4 -134.2(4) . . . . ?
C0 Ru1 Ru3 Ru4 52.8(5) . . . . ?
Pt2 Ru1 Ru3 Ru4 173.98(4) . . . . ?
Ru5 Ru1 Ru3 Ru4 53.66(4) . . . . ?
Ru2 Ru1 Ru3 Ru4 103.88(4) . . . . ?
C7 Ru2 Ru3 C9 145.1(15) . . . . ?
C8 Ru2 Ru3 C9 -129.9(15) . . . . ?
C6 Ru2 Ru3 C9 -42.9(15) . . . . ?
C0 Ru2 Ru3 C9 67.4(15) . . . . ?
Ru5 Ru2 Ru3 C9 61.9(14) . . . . ?
Pt2 Ru2 Ru3 C9 -53.8(14) . . . . ?
Pt1 Ru2 Ru3 C9 122.0(14) . . . . ?
Ru1 Ru2 Ru3 C9 13.5(14) . . . . ?
C7 Ru2 Ru3 C10 -41.2(7) . . . . ?
C8 Ru2 Ru3 C10 43.8(6) . . . . ?
C6 Ru2 Ru3 C10 130.7(8) . . . . ?
C0 Ru2 Ru3 C10 -118.9(7) . . . . ?
Ru5 Ru2 Ru3 C10 -124.4(5) . . . . ?
Pt2 Ru2 Ru3 C10 119.9(5) . . . . ?
Pt1 Ru2 Ru3 C10 -64.3(5) . . . . ?
Ru1 Ru2 Ru3 C10 -172.8(5) . . . . ?
C7 Ru2 Ru3 C3 -128.6(7) . . . . ?
C8 Ru2 Ru3 C3 -43.6(6) . . . . ?
C6 Ru2 Ru3 C3 43.3(8) . . . . ?
C0 Ru2 Ru3 C3 153.6(7) . . . . ?
Ru5 Ru2 Ru3 C3 148.2(4) . . . . ?
Pt2 Ru2 Ru3 C3 32.4(4) . . . . ?
Pt1 Ru2 Ru3 C3 -151.7(4) . . . . ?
Ru1 Ru2 Ru3 C3 99.7(4) . . . . ?
C7 Ru2 Ru3 C0 77.7(7) . . . . ?
C8 Ru2 Ru3 C0 162.8(7) . . . . ?
C6 Ru2 Ru3 C0 -110.3(8) . . . . ?
Ru5 Ru2 Ru3 C0 -5.5(5) . . . . ?
Pt2 Ru2 Ru3 C0 -121.2(5) . . . . ?
Pt1 Ru2 Ru3 C0 54.6(5) . . . . ?
Ru1 Ru2 Ru3 C0 -53.9(5) . . . . ?
C7 Ru2 Ru3 Pt2 -161.1(5) . . . . ?
C8 Ru2 Ru3 Pt2 -76.1(4) . . . . ?
C6 Ru2 Ru3 Pt2 10.9(7) . . . . ?
C0 Ru2 Ru3 Pt2 121.2(5) . . . . ?
Ru5 Ru2 Ru3 Pt2 115.73(4) . . . . ?
Pt1 Ru2 Ru3 Pt2 175.84(4) . . . . ?
Ru1 Ru2 Ru3 Pt2 67.28(3) . . . . ?
C7 Ru2 Ru3 Ru1 131.7(5) . . . . ?
C8 Ru2 Ru3 Ru1 -143.3(4) . . . . ?
C6 Ru2 Ru3 Ru1 -56.4(7) . . . . ?
C0 Ru2 Ru3 Ru1 53.9(5) . . . . ?
Ru5 Ru2 Ru3 Ru1 48.45(4) . . . . ?
Pt2 Ru2 Ru3 Ru1 -67.28(3) . . . . ?
Pt1 Ru2 Ru3 Ru1 108.56(4) . . . . ?
C7 Ru2 Ru3 Pt1 23.1(5) . . . . ?
C8 Ru2 Ru3 Pt1 108.1(4) . . . . ?
C6 Ru2 Ru3 Pt1 -165.0(7) . . . . ?
C0 Ru2 Ru3 Pt1 -54.6(5) . . . . ?
Ru5 Ru2 Ru3 Pt1 -60.11(3) . . . . ?
Pt2 Ru2 Ru3 Pt1 -175.84(4) . . . . ?
Ru1 Ru2 Ru3 Pt1 -108.56(4) . . . . ?
C7 Ru2 Ru3 Ru4 74.2(5) . . . . ?
C8 Ru2 Ru3 Ru4 159.2(4) . . . . ?
C6 Ru2 Ru3 Ru4 -113.8(7) . . . . ?
C0 Ru2 Ru3 Ru4 -3.5(5) . . . . ?
Ru5 Ru2 Ru3 Ru4 -8.97(4) . . . . ?
Pt2 Ru2 Ru3 Ru4 -124.71(4) . . . . ?
Pt1 Ru2 Ru3 Ru4 51.13(3) . . . . ?
Ru1 Ru2 Ru3 Ru4 -57.43(4) . . . . ?
C1 Pt1 Ru3 C9 -21.2(7) . . . . ?
C0 Pt1 Ru3 C9 -108.3(7) . . . . ?
P1 Pt1 Ru3 C9 86.8(6) . . . . ?
Ru4 Pt1 Ru3 C9 -51.9(6) . . . . ?
Ru2 Pt1 Ru3 C9 -161.2(6) . . . . ?
Ru5 Pt1 Ru3 C9 -108.5(6) . . . . ?
C1 Pt1 Ru3 C10 -103.2(6) . . . . ?
C0 Pt1 Ru3 C10 169.7(7) . . . . ?
P1 Pt1 Ru3 C10 4.8(5) . . . . ?
Ru4 Pt1 Ru3 C10 -133.9(5) . . . . ?
Ru2 Pt1 Ru3 C10 116.8(5) . . . . ?
Ru5 Pt1 Ru3 C10 169.5(5) . . . . ?
C1 Pt1 Ru3 C3 -169.8(9) . . . . ?
C0 Pt1 Ru3 C3 103.1(9) . . . . ?
P1 Pt1 Ru3 C3 -61.8(7) . . . . ?
Ru4 Pt1 Ru3 C3 159.6(7) . . . . ?
Ru2 Pt1 Ru3 C3 50.3(7) . . . . ?
Ru5 Pt1 Ru3 C3 102.9(7) . . . . ?
C1 Pt1 Ru3 C0 87.1(6) . . . . ?
P1 Pt1 Ru3 C0 -164.9(5) . . . . ?
Ru4 Pt1 Ru3 C0 56.4(5) . . . . ?
Ru2 Pt1 Ru3 C0 -52.9(5) . . . . ?
Ru5 Pt1 Ru3 C0 -0.2(5) . . . . ?
C1 Pt1 Ru3 Pt2 135.8(4) . . . . ?
C0 Pt1 Ru3 Pt2 48.7(5) . . . . ?
P1 Pt1 Ru3 Pt2 -116.17(13) . . . . ?
Ru4 Pt1 Ru3 Pt2 105.18(5) . . . . ?
Ru2 Pt1 Ru3 Pt2 -4.15(3) . . . . ?
Ru5 Pt1 Ru3 Pt2 48.52(4) . . . . ?
C1 Pt1 Ru3 Ru1 82.9(4) . . . . ?
C0 Pt1 Ru3 Ru1 -4.2(5) . . . . ?
P1 Pt1 Ru3 Ru1 -169.12(13) . . . . ?
Ru4 Pt1 Ru3 Ru1 52.24(4) . . . . ?
Ru2 Pt1 Ru3 Ru1 -57.09(4) . . . . ?
Ru5 Pt1 Ru3 Ru1 -4.42(4) . . . . ?
C1 Pt1 Ru3 Ru2 140.0(4) . . . . ?
C0 Pt1 Ru3 Ru2 52.9(5) . . . . ?
P1 Pt1 Ru3 Ru2 -112.03(13) . . . . ?
Ru4 Pt1 Ru3 Ru2 109.33(4) . . . . ?
Ru5 Pt1 Ru3 Ru2 52.67(3) . . . . ?
C1 Pt1 Ru3 Ru4 30.6(4) . . . . ?
C0 Pt1 Ru3 Ru4 -56.4(5) . . . . ?
P1 Pt1 Ru3 Ru4 138.65(13) . . . . ?
Ru2 Pt1 Ru3 Ru4 -109.33(4) . . . . ?
Ru5 Pt1 Ru3 Ru4 -56.66(4) . . . . ?
C1 Pt1 Ru4 C12 51.2(9) . . . . ?
C0 Pt1 Ru4 C12 -120.2(8) . . . . ?
P1 Pt1 Ru4 C12 70.8(7) . . . . ?
Ru2 Pt1 Ru4 C12 -117.6(6) . . . . ?
Ru3 Pt1 Ru4 C12 -172.1(6) . . . . ?
Ru5 Pt1 Ru4 C12 -69.3(6) . . . . ?
C1 Pt1 Ru4 C11 -64.3(8) . . . . ?
C0 Pt1 Ru4 C11 124.4(7) . . . . ?
P1 Pt1 Ru4 C11 -44.7(5) . . . . ?
Ru2 Pt1 Ru4 C11 127.0(5) . . . . ?
Ru3 Pt1 Ru4 C11 72.5(5) . . . . ?
Ru5 Pt1 Ru4 C11 175.2(5) . . . . ?
C0 Pt1 Ru4 C1 -171.3(8) . . . . ?
P1 Pt1 Ru4 C1 19.6(6) . . . . ?
Ru2 Pt1 Ru4 C1 -168.8(6) . . . . ?
Ru3 Pt1 Ru4 C1 136.7(6) . . . . ?
Ru5 Pt1 Ru4 C1 -120.5(6) . . . . ?
C1 Pt1 Ru4 C0 171.3(8) . . . . ?
P1 Pt1 Ru4 C0 -169.0(5) . . . . ?
Ru2 Pt1 Ru4 C0 2.6(5) . . . . ?
Ru3 Pt1 Ru4 C0 -51.9(5) . . . . ?
Ru5 Pt1 Ru4 C0 50.8(5) . . . . ?
C1 Pt1 Ru4 Ru5 120.5(6) . . . . ?
C0 Pt1 Ru4 Ru5 -50.8(5) . . . . ?
P1 Pt1 Ru4 Ru5 140.13(17) . . . . ?
Ru2 Pt1 Ru4 Ru5 -48.25(4) . . . . ?
Ru3 Pt1 Ru4 Ru5 -102.74(4) . . . . ?
C1 Pt1 Ru4 Ru1 172.6(6) . . . . ?
C0 Pt1 Ru4 Ru1 1.2(5) . . . . ?
P1 Pt1 Ru4 Ru1 -167.82(17) . . . . ?
Ru2 Pt1 Ru4 Ru1 3.79(4) . . . . ?
Ru3 Pt1 Ru4 Ru1 -50.69(4) . . . . ?
Ru5 Pt1 Ru4 Ru1 52.05(4) . . . . ?
C1 Pt1 Ru4 Ru3 -136.7(6) . . . . ?
C0 Pt1 Ru4 Ru3 51.9(5) . . . . ?
P1 Pt1 Ru4 Ru3 -117.13(17) . . . . ?
Ru2 Pt1 Ru4 Ru3 54.49(4) . . . . ?
Ru5 Pt1 Ru4 Ru3 102.74(4) . . . . ?
C4 Ru1 Ru4 C12 -41.4(7) . . . . ?
C5 Ru1 Ru4 C12 28.7(8) . . . . ?
C2 Ru1 Ru4 C12 -114.8(7) . . . . ?
C0 Ru1 Ru4 C12 130.9(7) . . . . ?
Pt2 Ru1 Ru4 C12 179.4(5) . . . . ?
Ru5 Ru1 Ru4 C12 72.5(5) . . . . ?
Ru3 Ru1 Ru4 C12 -174.5(5) . . . . ?
Ru2 Ru1 Ru4 C12 128.5(5) . . . . ?
C4 Ru1 Ru4 C11 60.5(7) . . . . ?
C5 Ru1 Ru4 C11 130.7(8) . . . . ?
C2 Ru1 Ru4 C11 -12.8(7) . . . . ?
C0 Ru1 Ru4 C11 -127.1(7) . . . . ?
Pt2 Ru1 Ru4 C11 -78.6(5) . . . . ?
Ru5 Ru1 Ru4 C11 174.5(5) . . . . ?
Ru3 Ru1 Ru4 C11 -72.5(5) . . . . ?
Ru2 Ru1 Ru4 C11 -129.5(5) . . . . ?
C4 Ru1 Ru4 C1 -165.1(9) . . . . ?
C5 Ru1 Ru4 C1 -95.0(9) . . . . ?
C2 Ru1 Ru4 C1 121.6(8) . . . . ?
C0 Ru1 Ru4 C1 7.3(9) . . . . ?
Pt2 Ru1 Ru4 C1 55.8(7) . . . . ?
Ru5 Ru1 Ru4 C1 -51.2(7) . . . . ?
Ru3 Ru1 Ru4 C1 61.9(7) . . . . ?
Ru2 Ru1 Ru4 C1 4.9(7) . . . . ?
C4 Ru1 Ru4 C0 -172.4(7) . . . . ?
C5 Ru1 Ru4 C0 -102.2(8) . . . . ?
C2 Ru1 Ru4 C0 114.3(7) . . . . ?
Pt2 Ru1 Ru4 C0 48.5(5) . . . . ?
Ru5 Ru1 Ru4 C0 -58.4(5) . . . . ?
Ru3 Ru1 Ru4 C0 54.6(5) . . . . ?
Ru2 Ru1 Ru4 C0 -2.4(5) . . . . ?
C4 Ru1 Ru4 Pt1 -173.7(5) . . . . ?
C5 Ru1 Ru4 Pt1 -103.5(7) . . . . ?
C2 Ru1 Ru4 Pt1 113.0(5) . . . . ?
C0 Ru1 Ru4 Pt1 -1.3(5) . . . . ?
Pt2 Ru1 Ru4 Pt1 47.20(6) . . . . ?
Ru5 Ru1 Ru4 Pt1 -59.75(4) . . . . ?
Ru3 Ru1 Ru4 Pt1 53.28(4) . . . . ?
Ru2 Ru1 Ru4 Pt1 -3.72(4) . . . . ?
C4 Ru1 Ru4 Ru5 -113.9(5) . . . . ?
C5 Ru1 Ru4 Ru5 -43.8(7) . . . . ?
C2 Ru1 Ru4 Ru5 172.7(5) . . . . ?
C0 Ru1 Ru4 Ru5 58.4(5) . . . . ?
Pt2 Ru1 Ru4 Ru5 106.95(5) . . . . ?
Ru3 Ru1 Ru4 Ru5 113.03(4) . . . . ?
Ru2 Ru1 Ru4 Ru5 56.04(4) . . . . ?
C4 Ru1 Ru4 Ru3 133.0(5) . . . . ?
C5 Ru1 Ru4 Ru3 -156.8(7) . . . . ?
C2 Ru1 Ru4 Ru3 59.7(5) . . . . ?
C0 Ru1 Ru4 Ru3 -54.6(5) . . . . ?
Pt2 Ru1 Ru4 Ru3 -6.08(5) . . . . ?
Ru5 Ru1 Ru4 Ru3 -113.03(4) . . . . ?
Ru2 Ru1 Ru4 Ru3 -57.00(4) . . . . ?
C9 Ru3 Ru4 C12 -75(3) . . . . ?
C10 Ru3 Ru4 C12 -166(3) . . . . ?
C3 Ru3 Ru4 C12 -3(3) . . . . ?
C0 Ru3 Ru4 C12 85(3) . . . . ?
Pt2 Ru3 Ru4 C12 35(3) . . . . ?
Ru1 Ru3 Ru4 C12 29(3) . . . . ?
Ru2 Ru3 Ru4 C12 88(3) . . . . ?
Pt1 Ru3 Ru4 C12 143(3) . . . . ?
C9 Ru3 Ru4 C11 17.3(6) . . . . ?
C10 Ru3 Ru4 C11 -73.4(7) . . . . ?
C3 Ru3 Ru4 C11 89.3(12) . . . . ?
C0 Ru3 Ru4 C11 177.4(7) . . . . ?
Pt2 Ru3 Ru4 C11 127.3(4) . . . . ?
Ru1 Ru3 Ru4 C11 121.5(4) . . . . ?
Ru2 Ru3 Ru4 C11 -179.1(4) . . . . ?
Pt1 Ru3 Ru4 C11 -124.3(4) . . . . ?
C9 Ru3 Ru4 C1 110.7(6) . . . . ?
C10 Ru3 Ru4 C1 20.0(7) . . . . ?
C3 Ru3 Ru4 C1 -177.3(12) . . . . ?
C0 Ru3 Ru4 C1 -89.3(7) . . . . ?
Pt2 Ru3 Ru4 C1 -139.4(4) . . . . ?
Ru1 Ru3 Ru4 C1 -145.1(5) . . . . ?
Ru2 Ru3 Ru4 C1 -85.7(5) . . . . ?
Pt1 Ru3 Ru4 C1 -30.9(4) . . . . ?
C9 Ru3 Ru4 C0 -160.0(7) . . . . ?
C10 Ru3 Ru4 C0 109.2(7) . . . . ?
C3 Ru3 Ru4 C0 -88.1(13) . . . . ?
Pt2 Ru3 Ru4 C0 -50.1(5) . . . . ?
Ru1 Ru3 Ru4 C0 -55.9(5) . . . . ?
Ru2 Ru3 Ru4 C0 3.5(5) . . . . ?
Pt1 Ru3 Ru4 C0 58.4(5) . . . . ?
C9 Ru3 Ru4 Pt1 141.6(5) . . . . ?
C10 Ru3 Ru4 Pt1 50.8(5) . . . . ?
C3 Ru3 Ru4 Pt1 -146.4(11) . . . . ?
C0 Ru3 Ru4 Pt1 -58.4(5) . . . . ?
Pt2 Ru3 Ru4 Pt1 -108.49(5) . . . . ?
Ru1 Ru3 Ru4 Pt1 -114.27(4) . . . . ?
Ru2 Ru3 Ru4 Pt1 -54.88(3) . . . . ?
C9 Ru3 Ru4 Ru5 -154.7(5) . . . . ?
C10 Ru3 Ru4 Ru5 114.6(5) . . . . ?
C3 Ru3 Ru4 Ru5 -82.7(11) . . . . ?
C0 Ru3 Ru4 Ru5 5.3(5) . . . . ?
Pt2 Ru3 Ru4 Ru5 -44.77(5) . . . . ?
Ru1 Ru3 Ru4 Ru5 -50.55(4) . . . . ?
Ru2 Ru3 Ru4 Ru5 8.83(4) . . . . ?
Pt1 Ru3 Ru4 Ru5 63.72(4) . . . . ?
C9 Ru3 Ru4 Ru1 -104.1(5) . . . . ?
C10 Ru3 Ru4 Ru1 165.1(5) . . . . ?
C3 Ru3 Ru4 Ru1 -32.2(11) . . . . ?
C0 Ru3 Ru4 Ru1 55.9(5) . . . . ?
Pt2 Ru3 Ru4 Ru1 5.78(4) . . . . ?
Ru2 Ru3 Ru4 Ru1 59.38(4) . . . . ?
Pt1 Ru3 Ru4 Ru1 114.27(4) . . . . ?
C4 Ru1 Ru5 C14 -125.4(7) . . . . ?
C5 Ru1 Ru5 C14 -34.8(6) . . . . ?
C2 Ru1 Ru5 C14 45(3) . . . . ?
C0 Ru1 Ru5 C14 122.8(6) . . . . ?
Pt2 Ru1 Ru5 C14 64.3(4) . . . . ?
Ru3 Ru1 Ru5 C14 122.0(4) . . . . ?
Ru4 Ru1 Ru5 C14 176.5(4) . . . . ?
Ru2 Ru1 Ru5 C14 71.4(4) . . . . ?
C4 Ru1 Ru5 C13 76.4(11) . . . . ?
C5 Ru1 Ru5 C13 167.0(11) . . . . ?
C2 Ru1 Ru5 C13 -113(3) . . . . ?
C0 Ru1 Ru5 C13 -35.4(11) . . . . ?
Pt2 Ru1 Ru5 C13 -93.9(10) . . . . ?
Ru3 Ru1 Ru5 C13 -36.2(10) . . . . ?
Ru4 Ru1 Ru5 C13 18.3(10) . . . . ?
Ru2 Ru1 Ru5 C13 -86.8(10) . . . . ?
C4 Ru1 Ru5 C15 -30.4(7) . . . . ?
C5 Ru1 Ru5 C15 60.3(7) . . . . ?
C2 Ru1 Ru5 C15 140(3) . . . . ?
C0 Ru1 Ru5 C15 -142.2(7) . . . . ?
Pt2 Ru1 Ru5 C15 159.3(5) . . . . ?
Ru3 Ru1 Ru5 C15 -143.0(5) . . . . ?
Ru4 Ru1 Ru5 C15 -88.5(5) . . . . ?
Ru2 Ru1 Ru5 C15 166.4(5) . . . . ?
C4 Ru1 Ru5 C0 111.8(7) . . . . ?
C5 Ru1 Ru5 C0 -157.5(6) . . . . ?
C2 Ru1 Ru5 C0 -77(3) . . . . ?
Pt2 Ru1 Ru5 C0 -58.4(5) . . . . ?
Ru3 Ru1 Ru5 C0 -0.8(5) . . . . ?
Ru4 Ru1 Ru5 C0 53.7(5) . . . . ?
Ru2 Ru1 Ru5 C0 -51.4(5) . . . . ?
C4 Ru1 Ru5 Ru2 163.2(5) . . . . ?
C5 Ru1 Ru5 Ru2 -106.1(5) . . . . ?
C2 Ru1 Ru5 Ru2 -26(3) . . . . ?
C0 Ru1 Ru5 Ru2 51.4(5) . . . . ?
Pt2 Ru1 Ru5 Ru2 -7.05(5) . . . . ?
Ru3 Ru1 Ru5 Ru2 50.61(4) . . . . ?
Ru4 Ru1 Ru5 Ru2 105.10(5) . . . . ?
C4 Ru1 Ru5 Ru4 58.1(5) . . . . ?
C5 Ru1 Ru5 Ru4 148.8(5) . . . . ?
C2 Ru1 Ru5 Ru4 -131(3) . . . . ?
C0 Ru1 Ru5 Ru4 -53.7(5) . . . . ?
Pt2 Ru1 Ru5 Ru4 -112.15(6) . . . . ?
Ru3 Ru1 Ru5 Ru4 -54.49(4) . . . . ?
Ru2 Ru1 Ru5 Ru4 -105.10(5) . . . . ?
C4 Ru1 Ru5 Pt1 107.9(5) . . . . ?
C5 Ru1 Ru5 Pt1 -161.4(5) . . . . ?
C2 Ru1 Ru5 Pt1 -81(3) . . . . ?
C0 Ru1 Ru5 Pt1 -3.9(5) . . . . ?
Pt2 Ru1 Ru5 Pt1 -62.32(5) . . . . ?
Ru3 Ru1 Ru5 Pt1 -4.67(4) . . . . ?
Ru4 Ru1 Ru5 Pt1 49.82(3) . . . . ?
Ru2 Ru1 Ru5 Pt1 -55.28(3) . . . . ?
C7 Ru2 Ru5 C14 68.4(7) . . . . ?
C8 Ru2 Ru5 C14 146.2(18) . . . . ?
C6 Ru2 Ru5 C14 -24.5(7) . . . . ?
C0 Ru2 Ru5 C14 -168.2(7) . . . . ?
Pt2 Ru2 Ru5 C14 -107.1(5) . . . . ?
Ru3 Ru2 Ru5 C14 -162.9(5) . . . . ?
Pt1 Ru2 Ru5 C14 140.9(5) . . . . ?
Ru1 Ru2 Ru5 C14 -113.6(5) . . . . ?
C7 Ru2 Ru5 C13 -23.9(7) . . . . ?
C8 Ru2 Ru5 C13 53.9(18) . . . . ?
C6 Ru2 Ru5 C13 -116.8(7) . . . . ?
C0 Ru2 Ru5 C13 99.5(7) . . . . ?
Pt2 Ru2 Ru5 C13 160.6(5) . . . . ?
Ru3 Ru2 Ru5 C13 104.8(5) . . . . ?
Pt1 Ru2 Ru5 C13 48.6(5) . . . . ?
Ru1 Ru2 Ru5 C13 154.2(5) . . . . ?
C7 Ru2 Ru5 C15 152.4(12) . . . . ?
C8 Ru2 Ru5 C15 -130(2) . . . . ?
C6 Ru2 Ru5 C15 59.4(12) . . . . ?
C0 Ru2 Ru5 C15 -84.2(12) . . . . ?
Pt2 Ru2 Ru5 C15 -23.1(11) . . . . ?
Ru3 Ru2 Ru5 C15 -78.9(11) . . . . ?
Pt1 Ru2 Ru5 C15 -135.1(11) . . . . ?
Ru1 Ru2 Ru5 C15 -29.6(11) . . . . ?
C7 Ru2 Ru5 C0 -123.4(7) . . . . ?
C8 Ru2 Ru5 C0 -45.6(18) . . . . ?
C6 Ru2 Ru5 C0 143.7(7) . . . . ?
Pt2 Ru2 Ru5 C0 61.2(5) . . . . ?
Ru3 Ru2 Ru5 C0 5.3(5) . . . . ?
Pt1 Ru2 Ru5 C0 -50.8(5) . . . . ?
Ru1 Ru2 Ru5 C0 54.7(5) . . . . ?
C7 Ru2 Ru5 Ru1 -178.0(5) . . . . ?
C8 Ru2 Ru5 Ru1 -100.3(17) . . . . ?
C6 Ru2 Ru5 Ru1 89.0(5) . . . . ?
C0 Ru2 Ru5 Ru1 -54.7(5) . . . . ?
Pt2 Ru2 Ru5 Ru1 6.48(5) . . . . ?
Ru3 Ru2 Ru5 Ru1 -49.36(4) . . . . ?
Pt1 Ru2 Ru5 Ru1 -105.51(4) . . . . ?
C7 Ru2 Ru5 Ru4 -119.4(5) . . . . ?
C8 Ru2 Ru5 Ru4 -41.7(17) . . . . ?
C6 Ru2 Ru5 Ru4 147.6(5) . . . . ?
C0 Ru2 Ru5 Ru4 3.9(5) . . . . ?
Pt2 Ru2 Ru5 Ru4 65.09(5) . . . . ?
Ru3 Ru2 Ru5 Ru4 9.24(5) . . . . ?
Pt1 Ru2 Ru5 Ru4 -46.90(3) . . . . ?
Ru1 Ru2 Ru5 Ru4 58.60(4) . . . . ?
C7 Ru2 Ru5 Pt1 -72.5(5) . . . . ?
C8 Ru2 Ru5 Pt1 5.2(17) . . . . ?
C6 Ru2 Ru5 Pt1 -165.5(5) . . . . ?
C0 Ru2 Ru5 Pt1 50.8(5) . . . . ?
Pt2 Ru2 Ru5 Pt1 111.99(5) . . . . ?
Ru3 Ru2 Ru5 Pt1 56.14(3) . . . . ?
Ru1 Ru2 Ru5 Pt1 105.51(4) . . . . ?
C12 Ru4 Ru5 C14 -136(2) . . . . ?
C11 Ru4 Ru5 C14 -56(4) . . . . ?
C1 Ru4 Ru5 C14 133(2) . . . . ?
C0 Ru4 Ru5 C14 39(2) . . . . ?
Pt1 Ru4 Ru5 C14 93(2) . . . . ?
Ru1 Ru4 Ru5 C14 -17(2) . . . . ?
Ru3 Ru4 Ru5 C14 34(2) . . . . ?
C12 Ru4 Ru5 C13 69.0(6) . . . . ?
C11 Ru4 Ru5 C13 149(3) . . . . ?
C1 Ru4 Ru5 C13 -22.8(6) . . . . ?
C0 Ru4 Ru5 C13 -116.3(6) . . . . ?
Pt1 Ru4 Ru5 C13 -62.5(4) . . . . ?
Ru1 Ru4 Ru5 C13 -172.7(4) . . . . ?
Ru3 Ru4 Ru5 C13 -121.4(4) . . . . ?
C12 Ru4 Ru5 C15 -27.1(7) . . . . ?
C11 Ru4 Ru5 C15 53(3) . . . . ?
C1 Ru4 Ru5 C15 -118.8(6) . . . . ?
C0 Ru4 Ru5 C15 147.6(7) . . . . ?
Pt1 Ru4 Ru5 C15 -158.6(5) . . . . ?
Ru1 Ru4 Ru5 C15 91.2(5) . . . . ?
Ru3 Ru4 Ru5 C15 142.5(5) . . . . ?
C12 Ru4 Ru5 C0 -174.7(7) . . . . ?
C11 Ru4 Ru5 C0 -95(3) . . . . ?
C1 Ru4 Ru5 C0 93.6(6) . . . . ?
Pt1 Ru4 Ru5 C0 53.8(5) . . . . ?
Ru1 Ru4 Ru5 C0 -56.4(5) . . . . ?
Ru3 Ru4 Ru5 C0 -5.1(5) . . . . ?
C12 Ru4 Ru5 Ru1 -118.3(5) . . . . ?
C11 Ru4 Ru5 Ru1 -38(3) . . . . ?
C1 Ru4 Ru5 Ru1 149.9(4) . . . . ?
C0 Ru4 Ru5 Ru1 56.4(5) . . . . ?
Pt1 Ru4 Ru5 Ru1 110.20(4) . . . . ?
Ru3 Ru4 Ru5 Ru1 51.27(4) . . . . ?
C12 Ru4 Ru5 Ru2 -178.6(5) . . . . ?
C11 Ru4 Ru5 Ru2 -99(3) . . . . ?
C1 Ru4 Ru5 Ru2 89.7(4) . . . . ?
C0 Ru4 Ru5 Ru2 -3.9(5) . . . . ?
Pt1 Ru4 Ru5 Ru2 49.91(3) . . . . ?
Ru1 Ru4 Ru5 Ru2 -60.28(4) . . . . ?
Ru3 Ru4 Ru5 Ru2 -9.01(4) . . . . ?
C12 Ru4 Ru5 Pt1 131.5(5) . . . . ?
C11 Ru4 Ru5 Pt1 -149(3) . . . . ?
C1 Ru4 Ru5 Pt1 39.8(4) . . . . ?
C0 Ru4 Ru5 Pt1 -53.8(5) . . . . ?
Ru1 Ru4 Ru5 Pt1 -110.20(4) . . . . ?
Ru3 Ru4 Ru5 Pt1 -58.93(3) . . . . ?
C1 Pt1 Ru5 C14 154.8(7) . . . . ?
C0 Pt1 Ru5 C14 -105.6(7) . . . . ?
P1 Pt1 Ru5 C14 53.9(6) . . . . ?
Ru4 Pt1 Ru5 C14 -166.0(6) . . . . ?
Ru2 Pt1 Ru5 C14 -49.8(6) . . . . ?
Ru3 Pt1 Ru5 C14 -105.3(6) . . . . ?
C1 Pt1 Ru5 C13 71.8(6) . . . . ?
C0 Pt1 Ru5 C13 171.4(7) . . . . ?
P1 Pt1 Ru5 C13 -29.2(5) . . . . ?
Ru4 Pt1 Ru5 C13 111.0(4) . . . . ?
Ru2 Pt1 Ru5 C13 -132.8(4) . . . . ?
Ru3 Pt1 Ru5 C13 171.6(4) . . . . ?
C1 Pt1 Ru5 C15 -5.9(8) . . . . ?
C0 Pt1 Ru5 C15 93.7(9) . . . . ?
P1 Pt1 Ru5 C15 -106.9(7) . . . . ?
Ru4 Pt1 Ru5 C15 33.3(7) . . . . ?
Ru2 Pt1 Ru5 C15 149.5(7) . . . . ?
Ru3 Pt1 Ru5 C15 94.0(7) . . . . ?
C1 Pt1 Ru5 C0 -99.6(7) . . . . ?
P1 Pt1 Ru5 C0 159.4(5) . . . . ?
Ru4 Pt1 Ru5 C0 -60.4(5) . . . . ?
Ru2 Pt1 Ru5 C0 55.8(5) . . . . ?
Ru3 Pt1 Ru5 C0 0.2(5) . . . . ?
C1 Pt1 Ru5 Ru1 -95.3(4) . . . . ?
C0 Pt1 Ru5 Ru1 4.3(5) . . . . ?
P1 Pt1 Ru5 Ru1 163.74(15) . . . . ?
Ru4 Pt1 Ru5 Ru1 -56.10(4) . . . . ?
Ru2 Pt1 Ru5 Ru1 60.11(4) . . . . ?
Ru3 Pt1 Ru5 Ru1 4.55(4) . . . . ?
C1 Pt1 Ru5 Ru2 -155.4(4) . . . . ?
C0 Pt1 Ru5 Ru2 -55.8(5) . . . . ?
P1 Pt1 Ru5 Ru2 103.63(16) . . . . ?
Ru4 Pt1 Ru5 Ru2 -116.21(4) . . . . ?
Ru3 Pt1 Ru5 Ru2 -55.56(4) . . . . ?
C1 Pt1 Ru5 Ru4 -39.2(4) . . . . ?
C0 Pt1 Ru5 Ru4 60.4(5) . . . . ?
P1 Pt1 Ru5 Ru4 -140.16(16) . . . . ?
Ru2 Pt1 Ru5 Ru4 116.21(4) . . . . ?
Ru3 Pt1 Ru5 Ru4 60.65(4) . . . . ?
C1 Pt1 P1 C16 -95.5(7) . . . . ?
C0 Pt1 P1 C16 106.1(17) . . . . ?
Ru4 Pt1 P1 C16 -109.9(5) . . . . ?
Ru2 Pt1 P1 C16 80.2(5) . . . . ?
Ru3 Pt1 P1 C16 155.7(5) . . . . ?
Ru5 Pt1 P1 C16 2.2(6) . . . . ?
C1 Pt1 P1 C22 143.2(7) . . . . ?
C0 Pt1 P1 C22 -15.2(18) . . . . ?
Ru4 Pt1 P1 C22 128.8(5) . . . . ?
Ru2 Pt1 P1 C22 -41.0(6) . . . . ?
Ru3 Pt1 P1 C22 34.4(6) . . . . ?
Ru5 Pt1 P1 C22 -119.1(5) . . . . ?
C1 Pt1 P1 C28 26.7(7) . . . . ?
C0 Pt1 P1 C28 -131.6(17) . . . . ?
Ru4 Pt1 P1 C28 12.3(5) . . . . ?
Ru2 Pt1 P1 C28 -157.5(5) . . . . ?
Ru3 Pt1 P1 C28 -82.0(5) . . . . ?
Ru5 Pt1 P1 C28 124.4(5) . . . . ?
C3 Pt2 P2 C34 -174.6(6) . . . . ?
C2 Pt2 P2 C34 82.2(6) . . . . ?
Ru1 Pt2 P2 C34 46.8(5) . . . . ?
Ru3 Pt2 P2 C34 177.3(5) . . . . ?
Ru2 Pt2 P2 C34 -54.8(5) . . . . ?
C3 Pt2 P2 C40 -53.0(7) . . . . ?
C2 Pt2 P2 C40 -156.3(7) . . . . ?
Ru1 Pt2 P2 C40 168.3(5) . . . . ?
Ru3 Pt2 P2 C40 -61.1(6) . . . . ?
Ru2 Pt2 P2 C40 66.8(6) . . . . ?
C3 Pt2 P2 C46 68.6(7) . . . . ?
C2 Pt2 P2 C46 -34.7(7) . . . . ?
Ru1 Pt2 P2 C46 -70.1(6) . . . . ?
Ru3 Pt2 P2 C46 60.5(6) . . . . ?
Ru2 Pt2 P2 C46 -171.6(5) . . . . ?
C7 Ru2 C0 Ru1 145.6(6) . . . . ?
C8 Ru2 C0 Ru1 -108.2(6) . . . . ?
C6 Ru2 C0 Ru1 30.9(10) . . . . ?
Ru5 Ru2 C0 Ru1 84.3(5) . . . . ?
Pt2 Ru2 C0 Ru1 -41.5(4) . . . . ?
Ru3 Ru2 C0 Ru1 -88.2(5) . . . . ?
Pt1 Ru2 C0 Ru1 -178.6(8) . . . . ?
C7 Ru2 C0 Ru4 0(7) . . . . ?
C8 Ru2 C0 Ru4 106(7) . . . . ?
C6 Ru2 C0 Ru4 -114(7) . . . . ?
Ru5 Ru2 C0 Ru4 -61(7) . . . . ?
Pt2 Ru2 C0 Ru4 173(7) . . . . ?
Ru3 Ru2 C0 Ru4 126(7) . . . . ?
Pt1 Ru2 C0 Ru4 36(7) . . . . ?
Ru1 Ru2 C0 Ru4 -145(7) . . . . ?
C7 Ru2 C0 Ru3 -126.2(6) . . . . ?
C8 Ru2 C0 Ru3 -20.1(8) . . . . ?
C6 Ru2 C0 Ru3 119.0(8) . . . . ?
Ru5 Ru2 C0 Ru3 172.5(7) . . . . ?
Pt2 Ru2 C0 Ru3 46.6(3) . . . . ?
Pt1 Ru2 C0 Ru3 -90.5(5) . . . . ?
Ru1 Ru2 C0 Ru3 88.2(5) . . . . ?
C7 Ru2 C0 Pt1 -35.8(7) . . . . ?
C8 Ru2 C0 Pt1 70.4(7) . . . . ?
C6 Ru2 C0 Pt1 -150.5(7) . . . . ?
Ru5 Ru2 C0 Pt1 -97.0(5) . . . . ?
Pt2 Ru2 C0 Pt1 137.1(4) . . . . ?
Ru3 Ru2 C0 Pt1 90.5(5) . . . . ?
Ru1 Ru2 C0 Pt1 178.6(8) . . . . ?
C7 Ru2 C0 Ru5 61.3(6) . . . . ?
C8 Ru2 C0 Ru5 167.4(5) . . . . ?
C6 Ru2 C0 Ru5 -53.5(9) . . . . ?
Pt2 Ru2 C0 Ru5 -125.9(4) . . . . ?
Ru3 Ru2 C0 Ru5 -172.5(7) . . . . ?
Pt1 Ru2 C0 Ru5 97.0(5) . . . . ?
Ru1 Ru2 C0 Ru5 -84.3(5) . . . . ?
C4 Ru1 C0 Ru2 -168.9(6) . . . . ?
C5 Ru1 C0 Ru2 -60.0(8) . . . . ?
C2 Ru1 C0 Ru2 82.0(8) . . . . ?
Pt2 Ru1 C0 Ru2 43.4(4) . . . . ?
Ru5 Ru1 C0 Ru2 -87.9(5) . . . . ?
Ru3 Ru1 C0 Ru2 91.0(5) . . . . ?
Ru4 Ru1 C0 Ru2 -176.4(8) . . . . ?
C4 Ru1 C0 Ru4 7.5(7) . . . . ?
C5 Ru1 C0 Ru4 116.5(7) . . . . ?
C2 Ru1 C0 Ru4 -101.6(7) . . . . ?
Pt2 Ru1 C0 Ru4 -140.2(4) . . . . ?
Ru5 Ru1 C0 Ru4 88.6(4) . . . . ?
Ru3 Ru1 C0 Ru4 -92.5(5) . . . . ?
Ru2 Ru1 C0 Ru4 176.4(8) . . . . ?
C4 Ru1 C0 Ru3 100.1(6) . . . . ?
C5 Ru1 C0 Ru3 -151.0(6) . . . . ?
C2 Ru1 C0 Ru3 -9.1(8) . . . . ?
Pt2 Ru1 C0 Ru3 -47.7(3) . . . . ?
Ru5 Ru1 C0 Ru3 -178.9(6) . . . . ?
Ru4 Ru1 C0 Ru3 92.5(5) . . . . ?
Ru2 Ru1 C0 Ru3 -91.0(5) . . . . ?
C4 Ru1 C0 Pt1 24(7) . . . . ?
C5 Ru1 C0 Pt1 133(7) . . . . ?
C2 Ru1 C0 Pt1 -85(7) . . . . ?
Pt2 Ru1 C0 Pt1 -123(7) . . . . ?
Ru5 Ru1 C0 Pt1 105(7) . . . . ?
Ru3 Ru1 C0 Pt1 -76(7) . . . . ?
Ru4 Ru1 C0 Pt1 17(6) . . . . ?
Ru2 Ru1 C0 Pt1 -167(7) . . . . ?
C4 Ru1 C0 Ru5 -81.0(6) . . . . ?
C5 Ru1 C0 Ru5 27.9(8) . . . . ?
C2 Ru1 C0 Ru5 169.8(6) . . . . ?
Pt2 Ru1 C0 Ru5 131.2(3) . . . . ?
Ru3 Ru1 C0 Ru5 178.9(6) . . . . ?
Ru4 Ru1 C0 Ru5 -88.6(4) . . . . ?
Ru2 Ru1 C0 Ru5 87.9(5) . . . . ?
C12 Ru4 C0 Ru2 68(7) . . . . ?
C11 Ru4 C0 Ru2 -130(7) . . . . ?
C1 Ru4 C0 Ru2 -30(7) . . . . ?
Pt1 Ru4 C0 Ru2 -36(7) . . . . ?
Ru5 Ru4 C0 Ru2 61(7) . . . . ?
Ru1 Ru4 C0 Ru2 145(7) . . . . ?
Ru3 Ru4 C0 Ru2 -126(7) . . . . ?
C12 Ru4 C0 Ru1 -77.1(8) . . . . ?
C11 Ru4 C0 Ru1 84.4(8) . . . . ?
C1 Ru4 C0 Ru1 -175.3(6) . . . . ?
Pt1 Ru4 C0 Ru1 178.3(7) . . . . ?
Ru5 Ru4 C0 Ru1 -84.5(5) . . . . ?
Ru3 Ru4 C0 Ru1 88.1(5) . . . . ?
C12 Ru4 C0 Ru3 -165.2(6) . . . . ?
C11 Ru4 C0 Ru3 -3.7(9) . . . . ?
C1 Ru4 C0 Ru3 96.6(6) . . . . ?
Pt1 Ru4 C0 Ru3 90.1(5) . . . . ?
Ru5 Ru4 C0 Ru3 -172.6(7) . . . . ?
Ru1 Ru4 C0 Ru3 -88.1(5) . . . . ?
C12 Ru4 C0 Pt1 104.7(8) . . . . ?
C11 Ru4 C0 Pt1 -93.8(7) . . . . ?
C1 Ru4 C0 Pt1 6.4(6) . . . . ?
Ru5 Ru4 C0 Pt1 97.3(5) . . . . ?
Ru1 Ru4 C0 Pt1 -178.3(7) . . . . ?
Ru3 Ru4 C0 Pt1 -90.1(5) . . . . ?
C12 Ru4 C0 Ru5 7.4(9) . . . . ?
C11 Ru4 C0 Ru5 168.9(6) . . . . ?
C1 Ru4 C0 Ru5 -90.9(6) . . . . ?
Pt1 Ru4 C0 Ru5 -97.3(5) . . . . ?
Ru1 Ru4 C0 Ru5 84.5(5) . . . . ?
Ru3 Ru4 C0 Ru5 172.6(7) . . . . ?
C9 Ru3 C0 Ru2 -159.6(6) . . . . ?
C10 Ru3 C0 Ru2 79.6(7) . . . . ?
C3 Ru3 C0 Ru2 -36.1(8) . . . . ?
Pt2 Ru3 C0 Ru2 -47.8(4) . . . . ?
Ru1 Ru3 C0 Ru2 -94.5(5) . . . . ?
Pt1 Ru3 C0 Ru2 91.4(5) . . . . ?
Ru4 Ru3 C0 Ru2 174.9(7) . . . . ?
C9 Ru3 C0 Ru1 -65.1(8) . . . . ?
C10 Ru3 C0 Ru1 174.1(6) . . . . ?
C3 Ru3 C0 Ru1 58.4(8) . . . . ?
Pt2 Ru3 C0 Ru1 46.7(3) . . . . ?
Ru2 Ru3 C0 Ru1 94.5(5) . . . . ?
Pt1 Ru3 C0 Ru1 -174.1(7) . . . . ?
Ru4 Ru3 C0 Ru1 -90.6(5) . . . . ?
C9 Ru3 C0 Ru4 25.5(8) . . . . ?
C10 Ru3 C0 Ru4 -95.3(7) . . . . ?
C3 Ru3 C0 Ru4 149.0(6) . . . . ?
Pt2 Ru3 C0 Ru4 137.3(4) . . . . ?
Ru1 Ru3 C0 Ru4 90.6(5) . . . . ?
Ru2 Ru3 C0 Ru4 -174.9(7) . . . . ?
Pt1 Ru3 C0 Ru4 -83.6(5) . . . . ?
C9 Ru3 C0 Pt1 109.1(7) . . . . ?
C10 Ru3 C0 Pt1 -11.7(7) . . . . ?
C3 Ru3 C0 Pt1 -127.4(6) . . . . ?
Pt2 Ru3 C0 Pt1 -139.2(4) . . . . ?
Ru1 Ru3 C0 Pt1 174.1(7) . . . . ?
Ru2 Ru3 C0 Pt1 -91.4(5) . . . . ?
Ru4 Ru3 C0 Pt1 83.6(5) . . . . ?
C9 Ru3 C0 Ru5 -73(5) . . . . ?
C10 Ru3 C0 Ru5 166(5) . . . . ?
C3 Ru3 C0 Ru5 50(5) . . . . ?
Pt2 Ru3 C0 Ru5 38(5) . . . . ?
Ru1 Ru3 C0 Ru5 -8(5) . . . . ?
Ru2 Ru3 C0 Ru5 86(5) . . . . ?
Pt1 Ru3 C0 Ru5 177(5) . . . . ?
Ru4 Ru3 C0 Ru5 -99(5) . . . . ?
C1 Pt1 C0 Ru2 169.9(6) . . . . ?
P1 Pt1 C0 Ru2 -31.6(19) . . . . ?
Ru4 Pt1 C0 Ru2 176.3(7) . . . . ?
Ru3 Pt1 C0 Ru2 -91.2(5) . . . . ?
Ru5 Pt1 C0 Ru2 88.5(6) . . . . ?
C1 Pt1 C0 Ru1 -23(7) . . . . ?
P1 Pt1 C0 Ru1 135(6) . . . . ?
Ru4 Pt1 C0 Ru1 -17(6) . . . . ?
Ru2 Pt1 C0 Ru1 167(7) . . . . ?
Ru3 Pt1 C0 Ru1 76(7) . . . . ?
Ru5 Pt1 C0 Ru1 -105(7) . . . . ?
C1 Pt1 C0 Ru4 -6.4(6) . . . . ?
P1 Pt1 C0 Ru4 152.1(13) . . . . ?
Ru2 Pt1 C0 Ru4 -176.3(7) . . . . ?
Ru3 Pt1 C0 Ru4 92.5(5) . . . . ?
Ru5 Pt1 C0 Ru4 -87.8(5) . . . . ?
C1 Pt1 C0 Ru3 -98.9(5) . . . . ?
P1 Pt1 C0 Ru3 59.6(18) . . . . ?
Ru4 Pt1 C0 Ru3 -92.5(5) . . . . ?
Ru2 Pt1 C0 Ru3 91.2(5) . . . . ?
Ru5 Pt1 C0 Ru3 179.7(7) . . . . ?
C1 Pt1 C0 Ru5 81.5(6) . . . . ?
P1 Pt1 C0 Ru5 -120.1(14) . . . . ?
Ru4 Pt1 C0 Ru5 87.8(5) . . . . ?
Ru2 Pt1 C0 Ru5 -88.5(6) . . . . ?
Ru3 Pt1 C0 Ru5 -179.7(7) . . . . ?
C14 Ru5 C0 Ru2 14.3(8) . . . . ?
C13 Ru5 C0 Ru2 -99.9(6) . . . . ?
C15 Ru5 C0 Ru2 144.0(6) . . . . ?
Ru1 Ru5 C0 Ru2 94.7(5) . . . . ?
Ru4 Ru5 C0 Ru2 -174.5(7) . . . . ?
Pt1 Ru5 C0 Ru2 -91.2(5) . . . . ?
C14 Ru5 C0 Ru1 -80.4(7) . . . . ?
C13 Ru5 C0 Ru1 165.4(5) . . . . ?
C15 Ru5 C0 Ru1 49.3(8) . . . . ?
Ru2 Ru5 C0 Ru1 -94.7(5) . . . . ?
Ru4 Ru5 C0 Ru1 90.8(5) . . . . ?
Pt1 Ru5 C0 Ru1 174.1(7) . . . . ?
C14 Ru5 C0 Ru4 -171.2(6) . . . . ?
C13 Ru5 C0 Ru4 74.5(6) . . . . ?
C15 Ru5 C0 Ru4 -41.5(8) . . . . ?
Ru1 Ru5 C0 Ru4 -90.8(4) . . . . ?
Ru2 Ru5 C0 Ru4 174.5(7) . . . . ?
Pt1 Ru5 C0 Ru4 83.3(5) . . . . ?
C14 Ru5 C0 Ru3 -72(5) . . . . ?
C13 Ru5 C0 Ru3 174(5) . . . . ?
C15 Ru5 C0 Ru3 58(5) . . . . ?
Ru1 Ru5 C0 Ru3 8(5) . . . . ?
Ru2 Ru5 C0 Ru3 -86(5) . . . . ?
Ru4 Ru5 C0 Ru3 99(5) . . . . ?
Pt1 Ru5 C0 Ru3 -177(5) . . . . ?
C14 Ru5 C0 Pt1 105.5(7) . . . . ?
C13 Ru5 C0 Pt1 -8.8(7) . . . . ?
C15 Ru5 C0 Pt1 -124.9(7) . . . . ?
Ru1 Ru5 C0 Pt1 -174.1(7) . . . . ?
Ru2 Ru5 C0 Pt1 91.2(5) . . . . ?
Ru4 Ru5 C0 Pt1 -83.3(5) . . . . ?
C12 Ru4 C1 O1 30(2) . . . . ?
C11 Ru4 C1 O1 -60(2) . . . . ?
C0 Ru4 C1 O1 165(2) . . . . ?
Pt1 Ru4 C1 O1 171(2) . . . . ?
Ru5 Ru4 C1 O1 119(2) . . . . ?
Ru1 Ru4 C1 O1 159.7(17) . . . . ?
Ru3 Ru4 C1 O1 -151(2) . . . . ?
C12 Ru4 C1 Pt1 -141.4(6) . . . . ?
C11 Ru4 C1 Pt1 128.5(6) . . . . ?
C0 Ru4 C1 Pt1 -6.5(6) . . . . ?
Ru5 Ru4 C1 Pt1 -52.6(4) . . . . ?
Ru1 Ru4 C1 Pt1 -11.6(9) . . . . ?
Ru3 Ru4 C1 Pt1 37.5(5) . . . . ?
C0 Pt1 C1 O1 -166.0(18) . . . . ?
P1 Pt1 C1 O1 19.1(18) . . . . ?
Ru4 Pt1 C1 O1 -172(2) . . . . ?
Ru2 Pt1 C1 O1 -155.7(14) . . . . ?
Ru3 Pt1 C1 O1 149.3(17) . . . . ?
Ru5 Pt1 C1 O1 -125.0(18) . . . . ?
C0 Pt1 C1 Ru4 6.5(6) . . . . ?
P1 Pt1 C1 Ru4 -168.4(4) . . . . ?
Ru2 Pt1 C1 Ru4 16.7(9) . . . . ?
Ru3 Pt1 C1 Ru4 -38.3(5) . . . . ?
Ru5 Pt1 C1 Ru4 47.4(4) . . . . ?
C4 Ru1 C2 O2 14(4) . . . . ?
C5 Ru1 C2 O2 -78(4) . . . . ?
C0 Ru1 C2 O2 132(3) . . . . ?
Pt2 Ru1 C2 O2 -178(4) . . . . ?
Ru5 Ru1 C2 O2 -157(2) . . . . ?
Ru3 Ru1 C2 O2 125(4) . . . . ?
Ru4 Ru1 C2 O2 75(4) . . . . ?
Ru2 Ru1 C2 O2 178(3) . . . . ?
C4 Ru1 C2 Pt2 -168.5(6) . . . . ?
C5 Ru1 C2 Pt2 99.7(5) . . . . ?
C0 Ru1 C2 Pt2 -50.1(8) . . . . ?
Ru5 Ru1 C2 Pt2 21(3) . . . . ?
Ru3 Ru1 C2 Pt2 -56.7(3) . . . . ?
Ru4 Ru1 C2 Pt2 -106.6(4) . . . . ?
Ru2 Ru1 C2 Pt2 -3.6(5) . . . . ?
C3 Pt2 C2 O2 -77.5(15) . . . . ?
P2 Pt2 C2 O2 32.9(15) . . . . ?
Ru1 Pt2 C2 O2 179.1(18) . . . . ?
Ru3 Pt2 C2 O2 -121.4(15) . . . . ?
Ru2 Pt2 C2 O2 -177.3(13) . . . . ?
C3 Pt2 C2 Ru1 103.4(6) . . . . ?
P2 Pt2 C2 Ru1 -146.1(3) . . . . ?
Ru3 Pt2 C2 Ru1 59.5(4) . . . . ?
Ru2 Pt2 C2 Ru1 3.7(5) . . . . ?
P2 Pt2 C3 O3 -0.2(17) . . . . ?
C2 Pt2 C3 O3 105.7(16) . . . . ?
Ru1 Pt2 C3 O3 151.7(15) . . . . ?
Ru3 Pt2 C3 O3 175.0(19) . . . . ?
Ru2 Pt2 C3 O3 -143.1(15) . . . . ?
P2 Pt2 C3 Ru3 -175.2(3) . . . . ?
C2 Pt2 C3 Ru3 -69.3(5) . . . . ?
Ru1 Pt2 C3 Ru3 -23.3(5) . . . . ?
Ru2 Pt2 C3 Ru3 41.9(4) . . . . ?
C9 Ru3 C3 O3 -52.3(19) . . . . ?
C10 Ru3 C3 O3 39.9(19) . . . . ?
C0 Ru3 C3 O3 169.1(16) . . . . ?
Pt2 Ru3 C3 O3 -174(2) . . . . ?
Ru1 Ru3 C3 O3 -152.5(18) . . . . ?
Ru2 Ru3 C3 O3 145.1(18) . . . . ?
Pt1 Ru3 C3 O3 103.3(18) . . . . ?
Ru4 Ru3 C3 O3 -124.5(16) . . . . ?
C9 Ru3 C3 Pt2 121.9(6) . . . . ?
C10 Ru3 C3 Pt2 -145.9(6) . . . . ?
C0 Ru3 C3 Pt2 -16.6(9) . . . . ?
Ru1 Ru3 C3 Pt2 21.8(5) . . . . ?
Ru2 Ru3 C3 Pt2 -40.6(4) . . . . ?
Pt1 Ru3 C3 Pt2 -82.5(7) . . . . ?
Ru4 Ru3 C3 Pt2 49.7(13) . . . . ?
C5 Ru1 C4 O4 44(6) . . . . ?
C2 Ru1 C4 O4 -52(6) . . . . ?
C0 Ru1 C4 O4 174(6) . . . . ?
Pt2 Ru1 C4 O4 -68(6) . . . . ?
Ru5 Ru1 C4 O4 126(6) . . . . ?
Ru3 Ru1 C4 O4 -136(6) . . . . ?
Ru4 Ru1 C4 O4 -180(100) . . . . ?
Ru2 Ru1 C4 O4 158(5) . . . . ?
C4 Ru1 C5 O5 -80(41) . . . . ?
C2 Ru1 C5 O5 10(41) . . . . ?
C0 Ru1 C5 O5 162(41) . . . . ?
Pt2 Ru1 C5 O5 65(41) . . . . ?
Ru5 Ru1 C5 O5 -178(100) . . . . ?
Ru3 Ru1 C5 O5 101(41) . . . . ?
Ru4 Ru1 C5 O5 -140(41) . . . . ?
Ru2 Ru1 C5 O5 126(41) . . . . ?
C7 Ru2 C6 O6 6(100) . . . . ?
C8 Ru2 C6 O6 -88(100) . . . . ?
C0 Ru2 C6 O6 126(100) . . . . ?
Ru5 Ru2 C6 O6 90(100) . . . . ?
Pt2 Ru2 C6 O6 -159(100) . . . . ?
Ru3 Ru2 C6 O6 -168(100) . . . . ?
Pt1 Ru2 C6 O6 51(100) . . . . ?
Ru1 Ru2 C6 O6 147(100) . . . . ?
C8 Ru2 C7 O7 90(9) . . . . ?
C6 Ru2 C7 O7 -6(9) . . . . ?
C0 Ru2 C7 O7 -144(9) . . . . ?
Ru5 Ru2 C7 O7 -104(9) . . . . ?
Pt2 Ru2 C7 O7 61(10) . . . . ?
Ru3 Ru2 C7 O7 169(9) . . . . ?
Pt1 Ru2 C7 O7 -170(9) . . . . ?
Ru1 Ru2 C7 O7 -107(9) . . . . ?
C7 Ru2 C8 O8 -27(11) . . . . ?
C6 Ru2 C8 O8 67(11) . . . . ?
C0 Ru2 C8 O8 -142(10) . . . . ?
Ru5 Ru2 C8 O8 -104(10) . . . . ?
Pt2 Ru2 C8 O8 144(11) . . . . ?
Ru3 Ru2 C8 O8 -156(11) . . . . ?
Pt1 Ru2 C8 O8 -99(11) . . . . ?
Ru1 Ru2 C8 O8 166(10) . . . . ?
C10 Ru3 C9 O9 -59(20) . . . . ?
C3 Ru3 C9 O9 28(20) . . . . ?
C0 Ru3 C9 O9 169(100) . . . . ?
Pt2 Ru3 C9 O9 67(20) . . . . ?
Ru1 Ru3 C9 O9 127(20) . . . . ?
Ru2 Ru3 C9 O9 115(20) . . . . ?
Pt1 Ru3 C9 O9 -134(20) . . . . ?
Ru4 Ru3 C9 O9 -174(100) . . . . ?
C9 Ru3 C10 O10 11(10) . . . . ?
C3 Ru3 C10 O10 -75(10) . . . . ?
C0 Ru3 C10 O10 148(10) . . . . ?
Pt2 Ru3 C10 O10 -103(10) . . . . ?
Ru1 Ru3 C10 O10 166(9) . . . . ?
Ru2 Ru3 C10 O10 -167(10) . . . . ?
Pt1 Ru3 C10 O10 140(10) . . . . ?
Ru4 Ru3 C10 O10 98(10) . . . . ?
C12 Ru4 C11 O11 -108(65) . . . . ?
C1 Ru4 C11 O11 -17(65) . . . . ?
C0 Ru4 C11 O11 85(66) . . . . ?
Pt1 Ru4 C11 O11 25(66) . . . . ?
Ru5 Ru4 C11 O11 172(100) . . . . ?
Ru1 Ru4 C11 O11 136(65) . . . . ?
Ru3 Ru4 C11 O11 82(65) . . . . ?
C11 Ru4 C12 O12 39(17) . . . . ?
C1 Ru4 C12 O12 -54(17) . . . . ?
C0 Ru4 C12 O12 -154(16) . . . . ?
Pt1 Ru4 C12 O12 -89(17) . . . . ?
Ru5 Ru4 C12 O12 -148(17) . . . . ?
Ru1 Ru4 C12 O12 158(16) . . . . ?
Ru3 Ru4 C12 O12 132(15) . . . . ?
C14 Ru5 C13 O13 45(6) . . . . ?
C15 Ru5 C13 O13 -51(6) . . . . ?
C0 Ru5 C13 O13 176(6) . . . . ?
Ru1 Ru5 C13 O13 -156(6) . . . . ?
Ru2 Ru5 C13 O13 128(6) . . . . ?
Ru4 Ru5 C13 O13 -140(6) . . . . ?
Pt1 Ru5 C13 O13 170(6) . . . . ?
C13 Ru5 C14 O14 -37(48) . . . . ?
C15 Ru5 C14 O14 60(48) . . . . ?
C0 Ru5 C14 O14 -159(100) . . . . ?
Ru1 Ru5 C14 O14 152(48) . . . . ?
Ru2 Ru5 C14 O14 -149(100) . . . . ?
Ru4 Ru5 C14 O14 168(100) . . . . ?
Pt1 Ru5 C14 O14 -108(48) . . . . ?
C14 Ru5 C15 O15 50(37) . . . . ?
C13 Ru5 C15 O15 145(37) . . . . ?
C0 Ru5 C15 O15 -91(37) . . . . ?
Ru1 Ru5 C15 O15 -57(37) . . . . ?
Ru2 Ru5 C15 O15 -31(38) . . . . ?
Ru4 Ru5 C15 O15 -120(37) . . . . ?
Pt1 Ru5 C15 O15 -146(37) . . . . ?
C22 P1 C16 C17 -14.4(14) . . . . ?
C28 P1 C16 C17 93.3(13) . . . . ?
Pt1 P1 C16 C17 -140.0(11) . . . . ?
C22 P1 C16 C21 170.9(13) . . . . ?
C28 P1 C16 C21 -81.4(14) . . . . ?
Pt1 P1 C16 C21 45.4(14) . . . . ?
C21 C16 C17 C18 -4(2) . . . . ?
P1 C16 C17 C18 -179.0(12) . . . . ?
C16 C17 C18 C19 6(3) . . . . ?
C17 C18 C19 C20 -4(3) . . . . ?
C18 C19 C20 C21 0(3) . . . . ?
C19 C20 C21 C16 2(3) . . . . ?
C17 C16 C21 C20 1(3) . . . . ?
P1 C16 C21 C20 175.5(15) . . . . ?
C16 P1 C22 C23 112.8(13) . . . . ?
C28 P1 C22 C23 4.3(14) . . . . ?
Pt1 P1 C22 C23 -118.0(12) . . . . ?
C16 P1 C22 C27 -67.3(12) . . . . ?
C28 P1 C22 C27 -175.7(11) . . . . ?
Pt1 P1 C22 C27 62.0(11) . . . . ?
C27 C22 C23 C24 0(2) . . . . ?
P1 C22 C23 C24 179.6(12) . . . . ?
C22 C23 C24 C25 -2(2) . . . . ?
C23 C24 C25 C26 5(2) . . . . ?
C24 C25 C26 C27 -5(2) . . . . ?
C25 C26 C27 C22 3(2) . . . . ?
C23 C22 C27 C26 0(2) . . . . ?
P1 C22 C27 C26 179.8(11) . . . . ?
C16 P1 C28 C33 -4.3(14) . . . . ?
C22 P1 C28 C33 104.0(13) . . . . ?
Pt1 P1 C28 C33 -134.2(11) . . . . ?
C16 P1 C28 C29 174.9(10) . . . . ?
C22 P1 C28 C29 -76.8(11) . . . . ?
Pt1 P1 C28 C29 45.0(11) . . . . ?
C33 C28 C29 C30 -1(2) . . . . ?
P1 C28 C29 C30 179.9(11) . . . . ?
C28 C29 C30 C31 0(2) . . . . ?
C29 C30 C31 C32 2(2) . . . . ?
C30 C31 C32 C33 -4(2) . . . . ?
C31 C32 C33 C28 3(2) . . . . ?
C29 C28 C33 C32 -1(2) . . . . ?
P1 C28 C33 C32 178.0(12) . . . . ?
C40 P2 C34 C39 174.0(12) . . . . ?
C46 P2 C34 C39 66.6(13) . . . . ?
Pt2 P2 C34 C39 -57.5(12) . . . . ?
C40 P2 C34 C35 -13.0(15) . . . . ?
C46 P2 C34 C35 -120.4(13) . . . . ?
Pt2 P2 C34 C35 115.5(12) . . . . ?
C39 C34 C35 C36 3(2) . . . . ?
P2 C34 C35 C36 -170.5(13) . . . . ?
C34 C35 C36 C37 -3(2) . . . . ?
C35 C36 C37 C38 1(3) . . . . ?
C36 C37 C38 C39 2(2) . . . . ?
C37 C38 C39 C34 -2(2) . . . . ?
C35 C34 C39 C38 0(2) . . . . ?
P2 C34 C39 C38 173.4(12) . . . . ?
C34 P2 C40 C41 -55.3(15) . . . . ?
C46 P2 C40 C41 55.4(15) . . . . ?
Pt2 P2 C40 C41 -175.4(11) . . . . ?
C34 P2 C40 C45 131.1(12) . . . . ?
C46 P2 C40 C45 -118.2(12) . . . . ?
Pt2 P2 C40 C45 11.1(14) . . . . ?
C45 C40 C41 C42 0(2) . . . . ?
P2 C40 C41 C42 -173.5(12) . . . . ?
C40 C41 C42 C43 -5(3) . . . . ?
C41 C42 C43 C44 6(3) . . . . ?
C42 C43 C44 C45 -2(3) . . . . ?
C43 C44 C45 C40 -2(2) . . . . ?
C41 C40 C45 C44 3(2) . . . . ?
P2 C40 C45 C44 177.2(12) . . . . ?
C34 P2 C46 C47 -0.5(13) . . . . ?
C40 P2 C46 C47 -113.2(12) . . . . ?
Pt2 P2 C46 C47 116.0(11) . . . . ?
C34 P2 C46 C51 176.9(11) . . . . ?
C40 P2 C46 C51 64.2(12) . . . . ?
Pt2 P2 C46 C51 -66.6(11) . . . . ?
C51 C46 C47 C48 3(2) . . . . ?
P2 C46 C47 C48 -179.4(12) . . . . ?
C46 C47 C48 C49 -6(2) . . . . ?
C47 C48 C49 C50 6(3) . . . . ?
C48 C49 C50 C51 -2(3) . . . . ?
C49 C50 C51 C46 -1(2) . . . . ?
C47 C46 C51 C50 0(2) . . . . ?
P2 C46 C51 C50 -177.0(12) . . . . ?
